data_7121544
loop_
_publ_author_name
'Smith, Jordan N.'
'Lucas, Nigel T.'

_publ_section_title
;
 Rigid tetraarylene-bridged cavitands from reduced-symmetry
 resorcin[4]arene derivatives.
;
_journal_issue 37
_journal_name_full 'Chemical communications (Cambridge, England)'
_journal_page_first 4716
_journal_page_last 4719
_journal_paper_doi 10.1039/c8cc01903g
_journal_volume 54
_journal_year 2018
_chemical_formula_moiety '2(C68 H68 O8), 3(C H Cl3)'
_chemical_formula_sum 'C139 H139 Cl9 O16'
_chemical_formula_weight 2384.54
_chemical_name_systematic
1^4^,7^4^:1^6^,3^6^:3^4^,5^6^:5^4^,7^6^-Tetrakis(4,5-dimethoxy[1,2]benzeno)-1^6^,5^4^-bis(3,4-dimethoxyphenyl)-2,4,6,8-tetraethyl-1,3,5,7(1,3)-tetrabenzenacyclooctaphane
_space_group_crystal_system triclinic
_space_group_IT_number 2
_space_group_name_Hall '-P 1'
_space_group_name_H-M_alt 'P -1'
_symmetry_space_group_name_Hall '-P 1'
_symmetry_space_group_name_H-M 'P -1'
_atom_sites_solution_hydrogens geom
_audit_block_code ntl1726_JNS_467
_audit_creation_method SHELXL-2014/7
_audit_update_record
;
2018-02-28 deposited with the CCDC.
2018-04-17 downloaded from the CCDC.
;
_cell_angle_alpha 72.549(2)
_cell_angle_beta 80.550(2)
_cell_angle_gamma 75.159(2)
_cell_formula_units_Z 2
_cell_length_a 14.3309(4)
_cell_length_b 18.0783(5)
_cell_length_c 24.9943(5)
_cell_measurement_reflns_used 16856
_cell_measurement_temperature 100.0(1)
_cell_measurement_theta_max 74.072
_cell_measurement_theta_min 3.690
_cell_volume 5944.5(3)
_computing_cell_refinement 'CrysAlisPro 1.171.38.46 (Rigaku OD, 2014)'
_computing_data_collection 'CrysAlisPro 1.171.38.46 (Rigaku OD, 2014)'
_computing_data_reduction 'CrysAlisPro 1.171.38.46 (Rigaku OD, 2014)'
_computing_molecular_graphics 'Mercury CSD 3.9 (CCDC, 2016)'
_computing_publication_material 'enCIFer 1.6 (CCDC, 2016)'
_computing_structure_refinement 'SHELXL-2014/7 (Sheldrick, 2014)'
_computing_structure_solution 'SHELXS-2014/7 (Sheldrick, 2014)'
_diffrn_ambient_temperature 100.0(1)
_diffrn_crystal_treatment
; 
Crystal was attached with Paratone N oil to a 0.3 mm CryoLoop supported 
in a copper mounting pin, then quenched in a cold nitrogen gas stream
from an Oxford Cryosystems Cryostream.
;
_diffrn_detector_area_resol_mean 5.1725
_diffrn_measured_fraction_theta_full 0.999
_diffrn_measured_fraction_theta_max 0.967
_diffrn_measurement_device_type 'SuperNova, Dual, Cu at zero, Atlas'
_diffrn_measurement_method '\w scans'
_diffrn_radiation_type CuK\a
_diffrn_radiation_wavelength 1.54184
_diffrn_reflns_av_R_equivalents 0.0360
_diffrn_reflns_av_unetI/netI 0.0468
_diffrn_reflns_Laue_measured_fraction_full 0.999
_diffrn_reflns_Laue_measured_fraction_max 0.967
_diffrn_reflns_limit_h_max 17
_diffrn_reflns_limit_h_min -15
_diffrn_reflns_limit_k_max 22
_diffrn_reflns_limit_k_min -22
_diffrn_reflns_limit_l_max 26
_diffrn_reflns_limit_l_min -31
_diffrn_reflns_number 45719
_diffrn_reflns_point_group_measured_fraction_full 0.999
_diffrn_reflns_point_group_measured_fraction_max 0.967
_diffrn_reflns_theta_full 67.000
_diffrn_reflns_theta_max 74.266
_diffrn_reflns_theta_min 3.551
_diffrn_source 'micro-focus sealed X-ray tube'
_exptl_absorpt_coefficient_mu 2.477
_exptl_absorpt_correction_T_max 1.000
_exptl_absorpt_correction_T_min 0.461
_exptl_absorpt_correction_type gaussian
_exptl_absorpt_process_details
;
CrysAlisPro 1.171.38.46 (Rigaku Oxford Diffraction, 2014)
Numerical absorption correction based on gaussian integration 
over a multifaceted crystal model. 
Empirical absorption correction using spherical harmonics, 
implemented in SCALE3 ABSPACK scaling algorithm.
;
_exptl_crystal_colour 'pale yellow'
_exptl_crystal_density_diffrn 1.332
_exptl_crystal_description irregular
_exptl_crystal_F_000 2508
_exptl_crystal_preparation
;
Crystals were grown by diffusion of methanol into a chloroform solution at 
room temperature.
;
_exptl_crystal_recrystallization_method 'Re-crystallisation from solvent: chloroform, methanol'
_exptl_crystal_size_max 0.310
_exptl_crystal_size_mid 0.160
_exptl_crystal_size_min 0.080
_refine_diff_density_max 1.537
_refine_diff_density_min -0.835
_refine_diff_density_rms 0.111
_refine_ls_extinction_method none
_refine_ls_goodness_of_fit_ref 1.248
_refine_ls_hydrogen_treatment constr
_refine_ls_matrix_type full
_refine_ls_number_parameters 1632
_refine_ls_number_reflns 23441
_refine_ls_number_restraints 348
_refine_ls_restrained_S_all 2.789
_refine_ls_R_factor_all 0.1192
_refine_ls_R_factor_gt 0.0984
_refine_ls_shift/su_max 0.000
_refine_ls_shift/su_mean 0.000
_refine_ls_structure_factor_coef Fsqd
_refine_ls_weighting_details 'w=1/[\s^2^(Fo^2^)+(0.2000P)^2^] where P=(Fo^2^+2Fc^2^)/3'
_refine_ls_weighting_scheme calc
_refine_ls_wR_factor_gt 0.2920
_refine_ls_wR_factor_ref 0.3244
_reflns_Friedel_coverage 0.000
_reflns_number_gt 17397
_reflns_number_total 23441
_reflns_threshold_expression 'I > 2\s(I)'
_cod_data_source_file c8cc01903g2.cif
_cod_data_source_block 3
_cod_depositor_comments 'Adding full bibliography for 7121542--7121547.cif.'
_cod_database_code 7121544
_shelx_shelxl_version_number 2014/7
_shelx_space_group_comment
;
The symmetry employed for this shelxl refinement is uniquely defined
by the following loop, which should always be used as a source of
symmetry information in preference to the above space-group names.
They are only intended as comments.
;
_shelx_estimated_absorpt_t_min 0.514
_shelx_estimated_absorpt_t_max 0.826

loop_
_space_group_symop_operation_xyz
'x, y, z'
'-x, -y, -z'

loop_
_atom_site_label
_atom_site_type_symbol
_atom_site_fract_x
_atom_site_fract_y
_atom_site_fract_z
_atom_site_U_iso_or_equiv
_atom_site_adp_type
_atom_site_occupancy
_atom_site_site_symmetry_order
_atom_site_calc_flag
_atom_site_refinement_flags_posn
_atom_site_refinement_flags_adp
_atom_site_refinement_flags_occupancy
_atom_site_disorder_assembly
_atom_site_disorder_group
Cl01 Cl 0.74198(12) 0.55241(8) 0.17792(6) 0.0753(4) Uani 1 1 d . . . . .
Cl02 Cl 0.75751(11) 0.44873(8) 0.28999(5) 0.0703(4) Uani 1 1 d . . . . .
Cl03 Cl 0.92923(10) 0.45607(10) 0.21081(8) 0.0807(4) Uani 1 1 d . . . . .
Cl04 Cl 1.04576(12) 0.44420(9) -0.05254(6) 0.0763(4) Uani 1 1 d . . . . .
Cl05 Cl 1.16437(13) 0.35686(14) 0.03883(8) 0.1041(6) Uani 1 1 d . . . . .
Cl06 Cl 1.06461(19) 0.27677(10) -0.00796(10) 0.1113(7) Uani 1 1 d . . . . .
Cl07 Cl 1.34941(19) -0.04200(14) 0.87861(9) 0.0641(5) Uani 0.6 1 d D U P A 1
Cl08 Cl 1.35229(18) -0.20818(12) 0.89817(10) 0.0717(5) Uani 0.6 1 d D U P A 1
Cl09 Cl 1.23162(16) -0.08815(17) 0.81650(11) 0.0700(6) Uani 0.6 1 d D U P A 1
O1 O 0.8417(2) 0.38617(18) 0.07042(11) 0.0456(6) Uani 1 1 d . . . . .
O2 O 0.96742(19) 0.28984(18) 0.13686(11) 0.0459(6) Uani 1 1 d . . . . .
O4 O 0.9703(2) 0.2336(2) 0.54862(12) 0.0557(8) Uani 1 1 d . . . . .
O5 O 0.0287(2) 0.5044(2) 0.59046(13) 0.0559(8) Uani 1 1 d . . . . .
O6 O 0.1591(2) 0.40400(18) 0.66870(11) 0.0452(6) Uani 1 1 d . . . . .
O7 O 0.1656(2) 0.78820(19) 0.18500(13) 0.0581(8) Uani 1 1 d . . . . .
O8 O 0.0537(2) 0.6971(2) 0.18347(14) 0.0612(9) Uani 1 1 d . . . . .
O101 O 1.0241(4) -0.1158(3) 1.07252(16) 0.0831(13) Uani 1 1 d . . . . .
O102 O 1.1454(3) -0.1620(3) 0.98733(17) 0.0869(14) Uani 1 1 d . . . . .
O105 O 0.57965(19) 0.50931(14) 0.52997(10) 0.0385(5) Uani 1 1 d . . . . .
O106 O 0.4497(2) 0.56200(16) 0.61155(12) 0.0489(7) Uani 1 1 d . . . . .
O107 O 0.6817(3) 0.3915(3) 0.94214(14) 0.0690(10) Uani 1 1 d . . . . .
O108 O 0.5436(2) 0.4058(2) 1.02125(11) 0.0500(7) Uani 1 1 d . . . . .
C1 C 0.5195(3) 0.2898(2) 0.24683(14) 0.0357(7) Uani 1 1 d . . . . .
C2 C 0.4198(3) 0.3122(2) 0.26005(15) 0.0382(7) Uani 1 1 d . . . . .
H2 H 0.3851 0.2722 0.2795 0.046 Uiso 1 1 calc R U . . .
C3 C 0.3692(2) 0.3913(2) 0.24583(14) 0.0358(7) Uani 1 1 d . . . . .
C4 C 0.4212(3) 0.4493(2) 0.21779(15) 0.0370(7) Uani 1 1 d . . . . .
H4 H 0.3887 0.5037 0.2086 0.044 Uiso 1 1 calc R U . . .
C5 C 0.5202(3) 0.4284(2) 0.20310(14) 0.0364(7) Uani 1 1 d . . . . .
H5 H 0.5543 0.4688 0.1835 0.044 Uiso 1 1 calc R U . . .
C6 C 0.5701(2) 0.3497(2) 0.21655(14) 0.0352(7) Uani 1 1 d . . . . .
C7 C 0.5754(3) 0.2043(2) 0.26551(15) 0.0373(7) Uani 1 1 d . . . . .
H7 H 0.6219 0.1942 0.2327 0.045 Uiso 1 1 calc R U . . .
C8 C 0.5151(3) 0.1401(2) 0.28201(18) 0.0468(9) Uani 1 1 d . . . . .
H8A H 0.5570 0.0880 0.2987 0.056 Uiso 1 1 calc R U . . .
H8B H 0.4623 0.1522 0.3111 0.056 Uiso 1 1 calc R U . . .
C9 C 0.4712(4) 0.1342(3) 0.2326(2) 0.0619(12) Uani 1 1 d . . . . .
H9A H 0.4247 0.1839 0.2182 0.093 Uiso 1 1 calc R U . . .
H9B H 0.4379 0.0901 0.2450 0.093 Uiso 1 1 calc R U . . .
H9C H 0.5227 0.1249 0.2028 0.093 Uiso 1 1 calc R U . . .
C10 C 0.6359(3) 0.2008(2) 0.31058(15) 0.0350(7) Uani 1 1 d . . . . .
C11 C 0.6123(2) 0.1672(2) 0.36773(15) 0.0355(7) Uani 1 1 d . . . . .
H11 H 0.5600 0.1408 0.3781 0.043 Uiso 1 1 calc R U . . .
C12 C 0.6619(2) 0.17039(18) 0.41051(14) 0.0336(7) Uani 1 1 d . . . . .
C13 C 0.7416(2) 0.20720(19) 0.39439(15) 0.0339(7) Uani 1 1 d . . . . .
C14 C 0.7670(2) 0.2391(2) 0.33704(15) 0.0356(7) Uani 1 1 d . . . . .
H14 H 0.8219 0.2624 0.3264 0.043 Uiso 1 1 calc R U . . .
C15 C 0.7152(3) 0.2378(2) 0.29514(14) 0.0361(7) Uani 1 1 d . . . . .
C16 C 0.6268(2) 0.13963(19) 0.47226(15) 0.0353(7) Uani 1 1 d . . . . .
H16 H 0.6770 0.1425 0.4946 0.042 Uiso 1 1 calc R U . . .
C17 C 0.6197(3) 0.0519(2) 0.48911(17) 0.0425(8) Uani 1 1 d . . . . .
H17A H 0.5687 0.0464 0.4691 0.051 Uiso 1 1 calc R U . . .
H17B H 0.6821 0.0193 0.4773 0.051 Uiso 1 1 calc R U . . .
C18 C 0.5961(3) 0.0209(2) 0.55213(18) 0.0479(9) Uani 1 1 d . . . . .
H18A H 0.6441 0.0293 0.5721 0.072 Uiso 1 1 calc R U . . .
H18B H 0.5975 -0.0361 0.5616 0.072 Uiso 1 1 calc R U . . .
H18C H 0.5313 0.0493 0.5633 0.072 Uiso 1 1 calc R U . . .
C19 C 0.5330(2) 0.19396(18) 0.48865(13) 0.0323(6) Uani 1 1 d . . . . .
C20 C 0.4437(2) 0.19761(18) 0.47108(14) 0.0326(6) Uani 1 1 d . . . . .
H20 H 0.4411 0.1647 0.4483 0.039 Uiso 1 1 calc R U . . .
C21 C 0.3583(2) 0.24787(18) 0.48590(13) 0.0317(6) Uani 1 1 d . . . . .
C22 C 0.3623(2) 0.29569(18) 0.52020(13) 0.0317(6) Uani 1 1 d . . . . .
C23 C 0.4503(3) 0.29163(19) 0.53837(14) 0.0347(7) Uani 1 1 d . . . . .
H23 H 0.4529 0.3238 0.5617 0.042 Uiso 1 1 calc R U . . .
C24 C 0.5347(3) 0.24144(19) 0.52306(14) 0.0340(7) Uani 1 1 d . . . . .
H24 H 0.5941 0.2395 0.5362 0.041 Uiso 1 1 calc R U . . .
C25 C 0.2613(2) 0.25442(19) 0.46605(14) 0.0330(6) Uani 1 1 d . . . . .
H25 H 0.2114 0.2586 0.4987 0.040 Uiso 1 1 calc R U . . .
C26 C 0.2538(3) 0.1828(2) 0.44795(16) 0.0385(7) Uani 1 1 d . . . . .
H26A H 0.2922 0.1831 0.4112 0.046 Uiso 1 1 calc R U . . .
H26B H 0.2817 0.1334 0.4759 0.046 Uiso 1 1 calc R U . . .
C27 C 0.1497(3) 0.1836(3) 0.4429(2) 0.0568(11) Uani 1 1 d . . . . .
H27A H 0.1116 0.1830 0.4793 0.085 Uiso 1 1 calc R U . . .
H27B H 0.1476 0.1365 0.4317 0.085 Uiso 1 1 calc R U . . .
H27C H 0.1226 0.2317 0.4144 0.085 Uiso 1 1 calc R U . . .
C28 C 0.2412(2) 0.33399(19) 0.42158(14) 0.0322(6) Uani 1 1 d . . . . .
C29 C 0.2508(2) 0.3402(2) 0.36399(15) 0.0346(7) Uani 1 1 d . . . . .
H29 H 0.2660 0.2927 0.3523 0.042 Uiso 1 1 calc R U . . .
C30 C 0.2391(2) 0.4128(2) 0.32274(14) 0.0348(7) Uani 1 1 d . . . . .
C31 C 0.2124(2) 0.4828(2) 0.34026(15) 0.0351(7) Uani 1 1 d . . . . .
C32 C 0.2035(2) 0.47724(19) 0.39752(14) 0.0336(6) Uani 1 1 d . . . . .
H32 H 0.1871 0.5248 0.4091 0.040 Uiso 1 1 calc R U . . .
C33 C 0.2179(2) 0.4039(2) 0.43890(14) 0.0337(7) Uani 1 1 d . . . . .
C34 C 0.2602(3) 0.4155(2) 0.26079(15) 0.0385(7) Uani 1 1 d . . . . .
H34 H 0.2387 0.4721 0.2390 0.046 Uiso 1 1 calc R U . . .
C35 C 0.2024(3) 0.3661(3) 0.24295(17) 0.0497(9) Uani 1 1 d . . . . .
H35Y H 0.2267 0.3089 0.2608 0.060 Uiso 1 1 calc R U . . .
H35X H 0.1331 0.3805 0.2566 0.060 Uiso 1 1 calc R U . . .
C36 C 0.2117(4) 0.3804(4) 0.1796(2) 0.0703(15) Uani 1 1 d . . . . .
H36A H 0.1981 0.4378 0.1615 0.105 Uiso 1 1 calc R U . . .
H36B H 0.1654 0.3566 0.1694 0.105 Uiso 1 1 calc R U . . .
H36C H 0.2778 0.3563 0.1668 0.105 Uiso 1 1 calc R U . . .
C37 C 0.6756(3) 0.3285(2) 0.19874(14) 0.0358(7) Uani 1 1 d . . . . .
C38 C 0.7082(3) 0.3665(2) 0.14298(15) 0.0374(7) Uani 1 1 d . . . . .
H38 H 0.6625 0.4030 0.1186 0.045 Uiso 1 1 calc R U . . .
C39 C 0.8050(3) 0.3514(2) 0.12355(15) 0.0401(7) Uani 1 1 d . . . . .
C40 C 0.8731(3) 0.2994(2) 0.15980(16) 0.0398(7) Uani 1 1 d . . . . .
C41 C 0.8424(3) 0.2626(2) 0.21424(15) 0.0388(7) Uani 1 1 d . . . . .
H41 H 0.8890 0.2273 0.2385 0.047 Uiso 1 1 calc R U . . .
C42 C 0.7429(3) 0.2762(2) 0.23502(15) 0.0376(7) Uani 1 1 d . . . . .
C43 C 0.7746(3) 0.4436(3) 0.03392(16) 0.0515(10) Uani 1 1 d . . . . .
H43A H 0.7268 0.4180 0.0272 0.077 Uiso 1 1 calc R U . . .
H43B H 0.8096 0.4660 -0.0020 0.077 Uiso 1 1 calc R U . . .
H43C H 0.7414 0.4862 0.0516 0.077 Uiso 1 1 calc R U . . .
C44 C 1.0392(3) 0.2432(3) 0.17377(19) 0.0509(10) Uani 1 1 d . . . . .
H44A H 1.0353 0.2670 0.2047 0.076 Uiso 1 1 calc R U . . .
H44B H 1.1036 0.2412 0.1530 0.076 Uiso 1 1 calc R U . . .
H44C H 1.0282 0.1891 0.1891 0.076 Uiso 1 1 calc R U . . .
C45 C 0.7987(2) 0.2159(2) 0.43567(14) 0.0359(7) Uani 1 1 d . . . . .
C46 C 0.8519(3) 0.1490(2) 0.47163(16) 0.0421(8) Uani 1 1 d . . . . .
H46 H 0.8497 0.0976 0.4702 0.051 Uiso 1 1 calc R U . . .
C47 C 0.9077(3) 0.1560(3) 0.50941(16) 0.0460(9) Uani 1 1 d . . . . .
C48 C 0.9120(3) 0.2312(3) 0.51105(16) 0.0449(8) Uani 1 1 d . . . . .
C49 C 0.8588(3) 0.2979(2) 0.47623(16) 0.0441(8) Uani 1 1 d . . . . .
H49 H 0.8612 0.3494 0.4776 0.053 Uiso 1 1 calc R U . . .
C50 C 0.8016(3) 0.2899(2) 0.43892(15) 0.0402(7) Uani 1 1 d . . . . .
H50 H 0.7643 0.3360 0.4156 0.048 Uiso 1 1 calc R U . . .
C51 C 0.9195(7) 0.0111(4) 0.5549(4) 0.0657(18) Uani 0.6 1 d D . P B 1
H51A H 0.8490 0.0213 0.5639 0.099 Uiso 0.6 1 calc R U P B 1
H51B H 0.9508 -0.0302 0.5861 0.099 Uiso 0.6 1 calc R U P B 1
H51C H 0.9364 -0.0068 0.5205 0.099 Uiso 0.6 1 calc R U P B 1
C52 C 0.9903(4) 0.3093(4) 0.5434(2) 0.0645(13) Uani 1 1 d . . . . .
H52A H 1.0114 0.3331 0.5040 0.097 Uiso 1 1 calc R U . . .
H52B H 1.0416 0.3023 0.5671 0.097 Uiso 1 1 calc R U . . .
H52C H 0.9314 0.3443 0.5555 0.097 Uiso 1 1 calc R U . . .
C53 C 0.2733(2) 0.34985(19) 0.53746(14) 0.0325(6) Uani 1 1 d . . . . .
C54 C 0.2576(3) 0.3516(2) 0.59377(15) 0.0353(7) Uani 1 1 d . . . . .
H54 H 0.3020 0.3165 0.6194 0.042 Uiso 1 1 calc R U . . .
C55 C 0.1789(3) 0.4031(2) 0.61343(14) 0.0377(7) Uani 1 1 d . . . . .
C56 C 0.1135(2) 0.4549(2) 0.57531(16) 0.0406(8) Uani 1 1 d . . . . .
C57 C 0.1284(3) 0.4545(2) 0.51985(16) 0.0390(7) Uani 1 1 d . . . . .
H57 H 0.0846 0.4908 0.4943 0.047 Uiso 1 1 calc R U . . .
C58 C 0.2074(2) 0.4014(2) 0.49949(14) 0.0333(7) Uani 1 1 d . . . . .
C59 C 0.0302(3) 0.5501(2) 0.62694(17) 0.0457(8) Uani 1 1 d . . . . .
H59A H 0.0201 0.5189 0.6661 0.068 Uiso 1 1 calc R U . . .
H59B H -0.0215 0.5983 0.6194 0.068 Uiso 1 1 calc R U . . .
H59C H 0.0931 0.5648 0.6207 0.068 Uiso 1 1 calc R U . . .
C60 C 0.2297(4) 0.3547(3) 0.70600(17) 0.0556(10) Uani 1 1 d . . . . .
H60A H 0.2297 0.2988 0.7113 0.083 Uiso 1 1 calc R U . . .
H60B H 0.2138 0.3672 0.7424 0.083 Uiso 1 1 calc R U . . .
H60C H 0.2940 0.3644 0.6899 0.083 Uiso 1 1 calc R U . . .
C61 C 0.1998(2) 0.5638(2) 0.29952(14) 0.0364(7) Uani 1 1 d . . . . .
C62 C 0.1292(3) 0.5905(2) 0.26121(16) 0.0439(8) Uani 1 1 d . . . . .
H62 H 0.0874 0.5573 0.2612 0.053 Uiso 1 1 calc R U . . .
C63 C 0.1201(3) 0.6656(3) 0.22311(17) 0.0479(9) Uani 1 1 d . . . . .
C64 C 0.1803(3) 0.7155(2) 0.22358(16) 0.0450(9) Uani 1 1 d . . . . .
C65 C 0.2500(3) 0.6887(2) 0.26128(15) 0.0411(8) Uani 1 1 d . . . . .
H65 H 0.2921 0.7216 0.2613 0.049 Uiso 1 1 calc R U . . .
C66 C 0.2590(3) 0.6134(2) 0.29940(15) 0.0380(7) Uani 1 1 d . . . . .
H66 H 0.3064 0.5960 0.3256 0.046 Uiso 1 1 calc R U . . .
C67 C 0.2286(4) 0.8391(3) 0.18444(19) 0.0572(11) Uani 1 1 d . . . . .
H67A H 0.2223 0.8483 0.2217 0.086 Uiso 1 1 calc R U . . .
H67B H 0.2104 0.8900 0.1562 0.086 Uiso 1 1 calc R U . . .
H67C H 0.2959 0.8136 0.1750 0.086 Uiso 1 1 calc R U . . .
C68 C -0.0055(4) 0.6470(4) 0.1797(2) 0.0742(16) Uani 1 1 d . . . . .
H68A H 0.0354 0.6007 0.1683 0.111 Uiso 1 1 calc R U . . .
H68B H -0.0517 0.6766 0.1517 0.111 Uiso 1 1 calc R U . . .
H68C H -0.0411 0.6292 0.2165 0.111 Uiso 1 1 calc R U . . .
C101 C 0.6940(4) -0.0196(3) 0.92163(15) 0.0494(10) Uani 1 1 d . . . . .
C102 C 0.6031(4) 0.0305(3) 0.91183(15) 0.0502(10) Uani 1 1 d . . . . .
H102 H 0.5619 0.0173 0.8916 0.060 Uiso 1 1 calc R U . . .
C103 C 0.5696(4) 0.0991(3) 0.93037(15) 0.0512(10) Uani 1 1 d . . . . .
C104 C 0.6317(4) 0.1158(3) 0.96102(16) 0.0549(11) Uani 1 1 d . . . . .
H104 H 0.6110 0.1610 0.9755 0.066 Uiso 1 1 calc R U . . .
C105 C 0.7227(4) 0.0673(3) 0.97050(16) 0.0556(11) Uani 1 1 d . . . . .
H105 H 0.7632 0.0805 0.9912 0.067 Uiso 1 1 calc R U . . .
C106 C 0.7568(4) 0.0005(3) 0.95099(16) 0.0522(10) Uani 1 1 d . . . . .
C107 C 0.7320(4) -0.0914(3) 0.89820(18) 0.0540(11) Uani 1 1 d . . . . .
H107 H 0.7695 -0.1341 0.9275 0.065 Uiso 1 1 calc R U . . .
C108 C 0.6552(4) -0.1266(3) 0.8843(2) 0.0643(13) Uani 1 1 d . . . . .
H10X H 0.6111 -0.0836 0.8593 0.077 Uiso 1 1 calc R U . . .
H10Y H 0.6880 -0.1662 0.8633 0.077 Uiso 1 1 calc R U . . .
C109 C 0.5988(5) -0.1639(4) 0.9329(3) 0.0746(15) Uani 1 1 d . . . . .
H10A H 0.6421 -0.2014 0.9603 0.112 Uiso 1 1 calc R U . . .
H10B H 0.5590 -0.1926 0.9217 0.112 Uiso 1 1 calc R U . . .
H10C H 0.5566 -0.1234 0.9499 0.112 Uiso 1 1 calc R U . . .
C110 C 0.8044(4) -0.0663(2) 0.84871(18) 0.0530(10) Uani 1 1 d . . . . .
C111 C 0.7850(4) -0.0491(2) 0.79249(19) 0.0601(12) Uani 1 1 d . . . . .
H111 H 0.7250 -0.0551 0.7847 0.072 Uiso 1 1 calc R U . . .
C112 C 0.8518(5) -0.0235(3) 0.74774(19) 0.0642(14) Uani 1 1 d . . . . .
C113 C 0.9412(4) -0.0135(3) 0.75917(18) 0.0669(15) Uani 1 1 d D . . . .
C114 C 0.9589(4) -0.0316(3) 0.81423(19) 0.0572(11) Uani 1 1 d . . . . .
H114 H 1.0193 -0.0266 0.8220 0.069 Uiso 1 1 calc R U . . .
C115 C 0.8929(4) -0.0573(3) 0.86010(18) 0.0556(11) Uani 1 1 d . . . . .
C116 C 0.8230(5) -0.0024(3) 0.6877(2) 0.0744(16) Uani 1 1 d D U . . .
H116 H 0.8845 0.0040 0.6630 0.089 Uiso 1 1 calc R U . C 1
C117 C 0.7910(6) -0.0664(4) 0.6718(4) 0.064(2) Uani 0.6 1 d D U P D 1
H11G H 0.7805 -0.0484 0.6313 0.076 Uiso 0.6 1 calc R U P D 1
H11E H 0.7287 -0.0750 0.6937 0.076 Uiso 0.6 1 calc R U P D 1
C118 C 0.8673(8) -0.1453(5) 0.6835(5) 0.072(2) Uani 0.6 1 d D U P D 1
H11A H 0.9298 -0.1364 0.6633 0.108 Uiso 0.6 1 calc R U P D 1
H11B H 0.8468 -0.1842 0.6705 0.108 Uiso 0.6 1 calc R U P D 1
H11C H 0.8738 -0.1655 0.7240 0.108 Uiso 0.6 1 calc R U P D 1
C119 C 0.6603(4) 0.0954(2) 0.69318(16) 0.0522(11) Uani 1 1 d . . . . .
H119 H 0.6326 0.0514 0.7135 0.063 Uiso 1 1 calc R U . . .
C120 C 0.6004(3) 0.1725(2) 0.68399(14) 0.0413(8) Uani 1 1 d . . . . .
C121 C 0.6418(3) 0.2380(2) 0.65357(13) 0.0367(7) Uani 1 1 d . . . . .
C122 C 0.7396(3) 0.2233(2) 0.63394(15) 0.0468(9) Uani 1 1 d . . . . .
H122 H 0.7683 0.2667 0.6135 0.056 Uiso 1 1 calc R U . . .
C123 C 0.7964(4) 0.1460(3) 0.64367(16) 0.0589(13) Uani 1 1 d . . . . .
H123 H 0.8627 0.1375 0.6294 0.071 Uiso 1 1 calc R U . . .
C124 C 0.7565(4) 0.0814(3) 0.67413(17) 0.0591(12) Uani 1 1 d . . . . .
C125 C 0.4959(3) 0.1875(2) 0.70708(15) 0.0435(8) Uani 1 1 d . . . . .
H125 H 0.4592 0.2297 0.6772 0.052 Uiso 1 1 calc R U . . .
C126 C 0.4499(4) 0.1148(3) 0.72172(18) 0.0551(11) Uani 1 1 d . . . . .
H12V H 0.4623 0.0930 0.6887 0.066 Uiso 1 1 calc R U . . .
H12W H 0.4825 0.0733 0.7530 0.066 Uiso 1 1 calc R U . . .
C127 C 0.3426(5) 0.1315(4) 0.7385(3) 0.0845(18) Uani 1 1 d . . . . .
H12A H 0.3299 0.1469 0.7738 0.127 Uiso 1 1 calc R U . . .
H12B H 0.3182 0.0837 0.7436 0.127 Uiso 1 1 calc R U . . .
H12C H 0.3098 0.1749 0.7089 0.127 Uiso 1 1 calc R U . . .
C128 C 0.4912(3) 0.2230(2) 0.75576(14) 0.0388(7) Uani 1 1 d . . . . .
C129 C 0.4793(3) 0.1794(3) 0.81184(15) 0.0452(9) Uani 1 1 d . . . . .
H129 H 0.4698 0.1269 0.8198 0.054 Uiso 1 1 calc R U . . .
C130 C 0.4808(3) 0.2097(3) 0.85698(15) 0.0429(8) Uani 1 1 d . . . . .
C131 C 0.4933(3) 0.2874(2) 0.84529(14) 0.0388(7) Uani 1 1 d . . . . .
C132 C 0.5053(3) 0.3317(2) 0.78850(14) 0.0351(7) Uani 1 1 d . . . . .
H132 H 0.5139 0.3844 0.7806 0.042 Uiso 1 1 calc R U . . .
C133 C 0.5049(2) 0.3012(2) 0.74378(13) 0.0335(6) Uani 1 1 d . . . . .
C134 C 0.4748(3) 0.1548(3) 0.91745(16) 0.0495(10) Uani 1 1 d . . . . .
H134 H 0.4605 0.1896 0.9435 0.059 Uiso 1 1 calc R U . . .
C135 C 0.3899(4) 0.1129(3) 0.92811(19) 0.0623(12) Uani 1 1 d . . . . .
H13X H 0.3990 0.0808 0.9010 0.075 Uiso 1 1 calc R U . . .
H13Y H 0.3896 0.0763 0.9666 0.075 Uiso 1 1 calc R U . . .
C136 C 0.2936(5) 0.1721(4) 0.9220(2) 0.0765(16) Uani 1 1 d . . . . .
H13A H 0.2874 0.2076 0.9459 0.115 Uiso 1 1 calc R U . . .
H13B H 0.2407 0.1436 0.9334 0.115 Uiso 1 1 calc R U . . .
H13C H 0.2902 0.2035 0.8826 0.115 Uiso 1 1 calc R U . . .
C137 C 0.8568(4) -0.0474(3) 0.95972(17) 0.0518(10) Uani 1 1 d . . . . .
C138 C 0.8921(4) -0.0607(3) 1.01227(19) 0.0610(13) Uani 1 1 d . . . . .
H138 H 0.8496 -0.0423 1.0412 0.073 Uiso 1 1 calc R U . . .
C139 C 0.9856(5) -0.0994(3) 1.0226(2) 0.0683(15) Uani 1 1 d . . . . .
C140 C 1.0481(4) -0.1250(3) 0.9800(2) 0.0702(16) Uani 1 1 d . . . . .
C141 C 1.0155(4) -0.1129(3) 0.9287(2) 0.0632(13) Uani 1 1 d . . . . .
H141 H 1.0586 -0.1314 0.9000 0.076 Uiso 1 1 calc R U . . .
C142 C 0.9199(4) -0.0737(3) 0.91797(19) 0.0563(11) Uani 1 1 d . . . . .
C143 C 0.9591(7) -0.1019(4) 1.1202(3) 0.099(3) Uani 1 1 d . . . . .
H14A H 0.9957 -0.1159 1.1530 0.148 Uiso 0.5 1 calc R U P . .
H14B H 0.9263 -0.0456 1.1121 0.148 Uiso 0.5 1 calc R U P . .
H14C H 0.9108 -0.1345 1.1281 0.148 Uiso 0.5 1 calc R U P . .
H14I H 0.8928 -0.0814 1.1091 0.148 Uiso 0.5 1 calc R U P . .
H14H H 0.9622 -0.1518 1.1501 0.148 Uiso 0.5 1 calc R U P . .
H14G H 0.9777 -0.0628 1.1340 0.148 Uiso 0.5 1 calc R U P . .
C144 C 1.1614(7) -0.2294(5) 1.0289(4) 0.069(2) Uani 0.6 1 d . . P E 1
H14D H 1.1535 -0.2166 1.0651 0.104 Uiso 0.6 1 calc R U P E 1
H14E H 1.2275 -0.2598 1.0227 0.104 Uiso 0.6 1 calc R U P E 1
H14F H 1.1149 -0.2611 1.0295 0.104 Uiso 0.6 1 calc R U P E 1
O103 O 1.1001(4) 0.2144(5) 0.6620(3) 0.0566(15) Uani 0.6 1 d D U P F 1
O104 O 1.2471(5) 0.1329(4) 0.6179(3) 0.080(2) Uani 0.6 1 d D . P F 1
C145 C 1.0202(6) 0.0219(5) 0.7202(3) 0.0535(19) Uani 0.6 1 d D U P F 1
C146 C 1.0232(7) 0.1023(5) 0.7083(4) 0.0512(13) Uani 0.6 1 d D U P F 1
H146 H 0.9716 0.1354 0.7250 0.061 Uiso 0.6 1 calc R U P F 1
C147 C 1.0946(6) 0.1371(5) 0.6744(3) 0.0528(13) Uani 0.6 1 d D U P F 1
C148 C 1.1768(7) 0.0940(5) 0.6495(4) 0.070(2) Uani 0.6 1 d D U P F 1
C149 C 1.1767(9) 0.0149(6) 0.6583(5) 0.094(4) Uani 0.6 1 d D U P F 1
H149 H 1.2279 -0.0170 0.6404 0.113 Uiso 0.6 1 calc R U P F 1
C150 C 1.1035(9) -0.0193(5) 0.6928(4) 0.081(3) Uani 0.6 1 d D U P F 1
H150 H 1.1096 -0.0746 0.6985 0.097 Uiso 0.6 1 calc R U P F 1
C151 C 1.3327(7) 0.0904(6) 0.6053(5) 0.0627(19) Uani 0.6 1 d D U P F 1
H15G H 1.3474 0.0414 0.6357 0.094 Uiso 0.6 1 calc R U P F 1
H15H H 1.3822 0.1211 0.6006 0.094 Uiso 0.6 1 calc R U P F 1
H15I H 1.3323 0.0771 0.5701 0.094 Uiso 0.6 1 calc R U P F 1
C152 C 1.0225(7) 0.2645(5) 0.6883(4) 0.0555(17) Uani 0.6 1 d D U P F 1
H15D H 0.9603 0.2641 0.6770 0.083 Uiso 0.6 1 calc R U P F 1
H15E H 1.0325 0.3189 0.6763 0.083 Uiso 0.6 1 calc R U P F 1
H15F H 1.0221 0.2444 0.7293 0.083 Uiso 0.6 1 calc R U P F 1
C153 C 0.5220(2) 0.3505(2) 0.68521(13) 0.0324(6) Uani 1 1 d . U . . .
C154 C 0.4796(3) 0.4321(2) 0.67281(14) 0.0365(7) Uani 1 1 d . U . . .
H154 H 0.4362 0.4522 0.7008 0.044 Uiso 1 1 calc R U . . .
C155 C 0.4987(3) 0.4840(2) 0.62175(15) 0.0374(7) Uani 1 1 d . U . . .
C156 C 0.5634(3) 0.4550(2) 0.57963(13) 0.0336(6) Uani 1 1 d . U . . .
C157 C 0.6050(3) 0.3749(2) 0.59078(13) 0.0334(6) Uani 1 1 d . U . . .
H157 H 0.6478 0.3553 0.5624 0.040 Uiso 1 1 calc R U . . .
C158 C 0.5857(2) 0.32102(19) 0.64339(13) 0.0314(6) Uani 1 1 d . U . . .
C159 C 0.6424(3) 0.4790(2) 0.48683(15) 0.0401(7) Uani 1 1 d . . . . .
H15A H 0.7075 0.4561 0.4993 0.060 Uiso 1 1 calc R U . . .
H15B H 0.6454 0.5224 0.4523 0.060 Uiso 1 1 calc R U . . .
H15C H 0.6171 0.4379 0.4794 0.060 Uiso 1 1 calc R U . . .
C160 C 0.4985(4) 0.6122(2) 0.6239(2) 0.0549(10) Uani 1 1 d . . . . .
H16A H 0.5168 0.5900 0.6626 0.082 Uiso 1 1 calc R U . . .
H16B H 0.4558 0.6650 0.6202 0.082 Uiso 1 1 calc R U . . .
H16C H 0.5569 0.6165 0.5977 0.082 Uiso 1 1 calc R U . . .
C161 C 0.5006(3) 0.3235(2) 0.89022(14) 0.0399(7) Uani 1 1 d . U . . .
C162 C 0.5873(3) 0.3430(3) 0.89274(15) 0.0439(8) Uani 1 1 d . U . . .
H162 H 0.6392 0.3363 0.8644 0.053 Uiso 1 1 calc R U . . .
C163 C 0.5993(3) 0.3722(3) 0.93594(16) 0.0485(9) Uani 1 1 d . U . . .
C164 C 0.5227(3) 0.3816(2) 0.97845(15) 0.0425(8) Uani 1 1 d . U . . .
C165 C 0.4358(3) 0.3667(2) 0.97412(15) 0.0420(8) Uani 1 1 d . U . . .
H165 H 0.3827 0.3761 1.0013 0.050 Uiso 1 1 calc R U . . .
C166 C 0.4239(3) 0.3379(3) 0.93021(15) 0.0435(8) Uani 1 1 d . U . . .
H166 H 0.3629 0.3282 0.9277 0.052 Uiso 1 1 calc R U . . .
C167 C 0.7480(5) 0.4038(5) 0.8928(3) 0.0440(13) Uani 0.6 1 d . . P G 1
H16D H 0.7724 0.3538 0.8821 0.066 Uiso 0.6 1 calc R U P G 1
H16E H 0.8023 0.4216 0.9004 0.066 Uiso 0.6 1 calc R U P G 1
H16F H 0.7147 0.4443 0.8620 0.066 Uiso 0.6 1 calc R U P G 1
C168 C 0.4660(4) 0.4140(3) 1.06541(18) 0.0557(11) Uani 1 1 d . . . . .
H16G H 0.4092 0.4525 1.0492 0.084 Uiso 1 1 calc R U . . .
H16H H 0.4871 0.4326 1.0935 0.084 Uiso 1 1 calc R U . . .
H16I H 0.4491 0.3624 1.0835 0.084 Uiso 1 1 calc R U . . .
C201 C 0.8046(3) 0.4620(3) 0.2189(2) 0.0515(9) Uani 1 1 d . . . . .
H201 H 0.7930 0.4183 0.2058 0.062 Uiso 1 1 calc R U . . .
C202 C 1.0586(4) 0.3645(3) 0.0088(2) 0.0592(11) Uani 1 1 d . . . . .
H202 H 1.0011 0.3736 0.0366 0.071 Uiso 1 1 calc R U . . .
C203 C 1.2805(4) -0.1108(2) 0.8811(2) 0.0576(17) Uani 0.6 1 d D U P A 1
H203 H 1.2257 -0.1069 0.9113 0.069 Uiso 0.6 1 calc R U P A 1
O203 O 1.1080(9) 0.1836(6) 0.6532(5) 0.062(3) Uani 0.4 1 d D U P F 2
O204 O 1.2139(5) 0.0929(4) 0.5887(2) 0.0435(14) Uani 0.4 1 d D U P F 2
C245 C 1.0077(10) 0.0105(7) 0.7086(4) 0.0535(19) Uani 0.4 1 d D U P F 2
C246 C 1.0194(10) 0.0844(7) 0.7031(6) 0.0512(13) Uani 0.4 1 d D U P F 2
H246 H 0.9799 0.1163 0.7259 0.061 Uiso 0.4 1 calc R U P F 2
C247 C 1.0893(9) 0.1118(7) 0.6638(5) 0.0528(13) Uani 0.4 1 d D U P F 2
C248 C 1.1453(7) 0.0646(6) 0.6315(4) 0.0433(16) Uani 0.4 1 d D U P F 2
C249 C 1.1314(8) -0.0116(6) 0.6404(4) 0.0496(18) Uani 0.4 1 d D U P F 2
H249 H 1.1723 -0.0450 0.6190 0.060 Uiso 0.4 1 calc R U P F 2
C250 C 1.0591(8) -0.0404(6) 0.6797(4) 0.0455(16) Uani 0.4 1 d D U P F 2
H250 H 1.0475 -0.0918 0.6854 0.055 Uiso 0.4 1 calc R U P F 2
C251 C 1.2943(11) 0.0908(11) 0.6065(7) 0.0627(19) Uani 0.4 1 d D U P F 2
H25A H 1.2804 0.1092 0.6407 0.094 Uiso 0.4 1 calc R U P F 2
H25B H 1.3305 0.1254 0.5774 0.094 Uiso 0.4 1 calc R U P F 2
H25C H 1.3330 0.0362 0.6151 0.094 Uiso 0.4 1 calc R U P F 2
C252 C 1.0494(11) 0.2359(8) 0.6868(6) 0.0555(17) Uani 0.4 1 d D U P F 2
H25D H 0.9805 0.2414 0.6838 0.083 Uiso 0.4 1 calc R U P F 2
H25E H 1.0657 0.2882 0.6728 0.083 Uiso 0.4 1 calc R U P F 2
H25F H 1.0629 0.2129 0.7263 0.083 Uiso 0.4 1 calc R U P F 2
C217 C 0.7638(9) -0.0607(6) 0.6840(6) 0.064(2) Uani 0.4 1 d D U P D 2
H21H H 0.7422 -0.0442 0.6457 0.076 Uiso 0.4 1 calc R U P D 2
H21F H 0.7050 -0.0566 0.7110 0.076 Uiso 0.4 1 calc R U P D 2
C218 C 0.8197(13) -0.1492(7) 0.6966(7) 0.072(2) Uani 0.4 1 d D U P D 2
H21A H 0.8844 -0.1527 0.6761 0.108 Uiso 0.4 1 calc R U P D 2
H21B H 0.7840 -0.1801 0.6845 0.108 Uiso 0.4 1 calc R U P D 2
H21C H 0.8257 -0.1707 0.7372 0.108 Uiso 0.4 1 calc R U P D 2
C351 C 0.9835(12) 0.0273(6) 0.5394(6) 0.0657(18) Uani 0.4 1 d D . P H 2
H35A H 0.9273 0.0224 0.5242 0.099 Uiso 0.4 1 calc R U P H 2
H35B H 0.9916 -0.0109 0.5765 0.099 Uiso 0.4 1 calc R U P H 2
H35C H 1.0418 0.0164 0.5138 0.099 Uiso 0.4 1 calc R U P H 2
Cl18 Cl 1.2012(9) 0.1090(5) 0.7821(5) 0.201(4) Uani 0.4 1 d D U P I 2
O303 O 0.9689(10) 0.1054(6) 0.5447(5) 0.0411(12) Uani 0.4 1 d D . P H 2
O3 O 0.9519(6) 0.0822(3) 0.5464(3) 0.0411(12) Uani 0.6 1 d D . P B 1
C367 C 0.7797(9) 0.3481(10) 0.9112(6) 0.064(3) Uani 0.4 1 d . . P G 2
H36D H 0.7838 0.2906 0.9223 0.097 Uiso 0.4 1 calc R U P G 2
H36E H 0.8363 0.3587 0.9224 0.097 Uiso 0.4 1 calc R U P G 2
H36F H 0.7783 0.3686 0.8703 0.097 Uiso 0.4 1 calc R U P G 2
C344 C 1.2128(15) -0.2163(10) 0.9459(7) 0.085(4) Uani 0.4 1 d . . P E 2
H34A H 1.1831 -0.2602 0.9477 0.127 Uiso 0.4 1 calc R U P E 2
H34B H 1.2780 -0.2377 0.9585 0.127 Uiso 0.4 1 calc R U P E 2
H34C H 1.2171 -0.1829 0.9070 0.127 Uiso 0.4 1 calc R U P E 2
Cl19 Cl 1.2283(7) -0.0522(5) 0.7759(5) 0.159(3) Uani 0.4 1 d D U P I 2
Cl17 Cl 1.2899(10) -0.0223(6) 0.8703(5) 0.188(4) Uani 0.4 1 d D U P I 2
C403 C 1.2010(12) 0.0099(6) 0.8218(4) 0.208(10) Uani 0.4 1 d D U P I 2
H403 H 1.1356 0.0071 0.8427 0.250 Uiso 0.4 1 calc R U P I 2

loop_
_atom_site_aniso_label
_atom_site_aniso_U_11
_atom_site_aniso_U_22
_atom_site_aniso_U_33
_atom_site_aniso_U_23
_atom_site_aniso_U_13
_atom_site_aniso_U_12
Cl01 0.0952(10) 0.0607(7) 0.0623(7) -0.0117(6) -0.0231(6) 0.0003(6)
Cl02 0.0897(9) 0.0568(7) 0.0562(6) -0.0143(5) 0.0039(6) -0.0097(6)
Cl03 0.0540(7) 0.0833(9) 0.1088(11) -0.0251(8) -0.0051(7) -0.0250(6)
Cl04 0.1004(10) 0.0666(8) 0.0611(7) -0.0140(6) 0.0029(7) -0.0273(7)
Cl05 0.0803(10) 0.1262(15) 0.0994(11) 0.0131(10) -0.0175(8) -0.0576(10)
Cl06 0.1501(18) 0.0619(9) 0.1291(15) -0.0342(9) 0.0188(13) -0.0462(10)
Cl07 0.0856(14) 0.0615(11) 0.0577(11) -0.0259(9) 0.0085(10) -0.0358(11)
Cl08 0.0835(14) 0.0535(10) 0.0822(14) -0.0280(10) 0.0033(11) -0.0178(9)
Cl09 0.0552(10) 0.0931(16) 0.0733(13) -0.0538(13) -0.0033(10) -0.0013(10)
O1 0.0415(13) 0.0580(16) 0.0336(12) -0.0083(11) 0.0054(10) -0.0147(12)
O2 0.0363(13) 0.0557(16) 0.0392(13) -0.0108(12) 0.0073(10) -0.0079(11)
O4 0.0470(15) 0.081(2) 0.0394(14) -0.0140(14) -0.0048(12) -0.0170(14)
O5 0.0370(14) 0.079(2) 0.0579(17) -0.0404(16) -0.0006(12) -0.0006(13)
O6 0.0446(14) 0.0563(16) 0.0354(13) -0.0165(11) 0.0060(10) -0.0136(12)
O7 0.0590(17) 0.0499(17) 0.0519(16) 0.0144(13) -0.0127(13) -0.0171(13)
O8 0.0499(16) 0.069(2) 0.0548(17) 0.0128(15) -0.0199(13) -0.0221(14)
O101 0.117(3) 0.080(3) 0.062(2) 0.0172(18) -0.053(2) -0.054(2)
O102 0.089(3) 0.110(3) 0.064(2) 0.011(2) -0.035(2) -0.049(3)
O105 0.0517(14) 0.0287(11) 0.0325(12) -0.0011(9) -0.0090(10) -0.0096(10)
O106 0.0661(18) 0.0311(13) 0.0513(15) -0.0147(11) -0.0170(13) -0.0024(12)
O107 0.069(2) 0.116(3) 0.0511(17) -0.0450(19) 0.0125(15) -0.054(2)
O108 0.0597(17) 0.0672(19) 0.0330(13) -0.0249(12) -0.0006(11) -0.0200(14)
C1 0.0383(17) 0.0398(18) 0.0341(16) -0.0156(14) 0.0026(13) -0.0148(14)
C2 0.0365(17) 0.0448(19) 0.0386(17) -0.0177(15) 0.0037(13) -0.0148(14)
C3 0.0359(16) 0.0438(18) 0.0318(15) -0.0133(14) 0.0016(12) -0.0151(14)
C4 0.0383(17) 0.0401(18) 0.0356(16) -0.0122(14) -0.0011(13) -0.0133(14)
C5 0.0380(17) 0.0413(18) 0.0348(16) -0.0150(14) -0.0006(13) -0.0133(14)
C6 0.0365(17) 0.0410(18) 0.0318(15) -0.0149(13) 0.0014(12) -0.0117(13)
C7 0.0372(16) 0.0385(18) 0.0406(17) -0.0184(14) 0.0053(13) -0.0128(14)
C8 0.055(2) 0.042(2) 0.050(2) -0.0183(16) 0.0007(17) -0.0200(17)
C9 0.072(3) 0.061(3) 0.066(3) -0.029(2) -0.007(2) -0.025(2)
C10 0.0380(16) 0.0289(15) 0.0401(17) -0.0143(13) 0.0024(13) -0.0088(12)
C11 0.0364(16) 0.0296(15) 0.0409(17) -0.0124(13) 0.0053(13) -0.0104(12)
C12 0.0350(16) 0.0240(14) 0.0397(17) -0.0129(12) 0.0074(13) -0.0044(12)
C13 0.0333(15) 0.0285(15) 0.0393(17) -0.0116(13) 0.0026(13) -0.0065(12)
C14 0.0362(16) 0.0324(16) 0.0375(17) -0.0107(13) 0.0030(13) -0.0094(13)
C15 0.0390(17) 0.0356(16) 0.0343(16) -0.0139(13) 0.0054(13) -0.0092(13)
C16 0.0349(16) 0.0289(15) 0.0380(17) -0.0067(13) 0.0015(13) -0.0059(12)
C17 0.0425(18) 0.0240(15) 0.054(2) -0.0066(14) 0.0036(15) -0.0046(13)
C18 0.0443(19) 0.0315(17) 0.056(2) 0.0010(16) 0.0015(16) -0.0065(14)
C19 0.0371(16) 0.0254(14) 0.0304(15) -0.0037(12) 0.0042(12) -0.0088(12)
C20 0.0378(16) 0.0232(13) 0.0338(15) -0.0047(12) 0.0048(12) -0.0101(12)
C21 0.0358(16) 0.0258(14) 0.0306(15) -0.0048(12) 0.0040(12) -0.0098(12)
C22 0.0381(16) 0.0232(13) 0.0290(14) -0.0023(11) 0.0030(12) -0.0081(12)
C23 0.0421(17) 0.0269(14) 0.0334(16) -0.0086(12) 0.0007(13) -0.0070(12)
C24 0.0377(16) 0.0283(15) 0.0328(16) -0.0042(12) -0.0009(12) -0.0082(12)
C25 0.0340(15) 0.0278(15) 0.0386(16) -0.0113(13) 0.0055(12) -0.0119(12)
C26 0.0415(18) 0.0326(16) 0.0448(19) -0.0144(14) 0.0054(14) -0.0154(13)
C27 0.047(2) 0.058(3) 0.080(3) -0.038(2) 0.004(2) -0.0223(19)
C28 0.0289(14) 0.0298(15) 0.0364(16) -0.0072(13) 0.0009(12) -0.0085(11)
C29 0.0319(15) 0.0350(16) 0.0393(17) -0.0138(13) 0.0021(12) -0.0105(12)
C30 0.0270(14) 0.0415(18) 0.0361(16) -0.0117(14) 0.0009(12) -0.0087(12)
C31 0.0309(15) 0.0345(16) 0.0378(17) -0.0052(13) -0.0022(12) -0.0097(12)
C32 0.0319(15) 0.0279(15) 0.0387(17) -0.0076(13) -0.0005(12) -0.0060(12)
C33 0.0318(15) 0.0314(15) 0.0351(16) -0.0063(13) 0.0009(12) -0.0080(12)
C34 0.0356(17) 0.048(2) 0.0354(17) -0.0127(15) -0.0022(13) -0.0149(14)
C35 0.0400(19) 0.072(3) 0.047(2) -0.0222(19) 0.0019(15) -0.0258(18)
C36 0.066(3) 0.108(4) 0.058(3) -0.033(3) -0.003(2) -0.045(3)
C37 0.0367(17) 0.0408(17) 0.0340(16) -0.0151(14) 0.0039(13) -0.0143(13)
C38 0.0352(16) 0.0435(18) 0.0364(17) -0.0153(14) 0.0002(13) -0.0108(14)
C39 0.0449(19) 0.0446(19) 0.0319(16) -0.0143(14) 0.0063(14) -0.0133(15)
C40 0.0344(17) 0.0448(19) 0.0414(18) -0.0177(15) 0.0064(14) -0.0097(14)
C41 0.0401(18) 0.0415(18) 0.0355(17) -0.0148(14) 0.0037(13) -0.0098(14)
C42 0.0420(18) 0.0375(17) 0.0359(17) -0.0157(14) 0.0056(14) -0.0122(14)
C43 0.047(2) 0.070(3) 0.0353(18) -0.0055(18) -0.0026(15) -0.0198(19)
C44 0.0384(19) 0.050(2) 0.054(2) -0.0089(18) 0.0118(16) -0.0086(16)
C45 0.0349(16) 0.0359(17) 0.0350(16) -0.0094(13) 0.0052(13) -0.0098(13)
C46 0.0411(18) 0.0391(18) 0.0390(18) -0.0119(15) 0.0040(14) 0.0002(14)
C47 0.0390(18) 0.050(2) 0.0367(18) -0.0087(16) 0.0005(14) 0.0050(15)
C48 0.0387(18) 0.059(2) 0.0335(17) -0.0096(16) 0.0026(14) -0.0113(16)
C49 0.052(2) 0.0414(19) 0.0404(18) -0.0066(15) -0.0001(15) -0.0213(16)
C50 0.0454(19) 0.0353(17) 0.0386(17) -0.0070(14) -0.0031(14) -0.0110(14)
C51 0.081(5) 0.050(4) 0.059(4) -0.008(3) -0.003(3) -0.013(3)
C52 0.056(3) 0.093(4) 0.055(3) -0.021(2) -0.007(2) -0.032(2)
C53 0.0345(15) 0.0272(14) 0.0360(16) -0.0090(12) 0.0038(12) -0.0111(12)
C54 0.0384(16) 0.0301(15) 0.0356(16) -0.0050(13) 0.0026(13) -0.0129(13)
C55 0.0382(17) 0.0456(19) 0.0319(16) -0.0134(14) 0.0081(13) -0.0174(14)
C56 0.0288(15) 0.047(2) 0.0469(19) -0.0205(16) 0.0060(14) -0.0077(14)
C57 0.0326(16) 0.0393(18) 0.0441(19) -0.0145(15) -0.0009(13) -0.0039(13)
C58 0.0315(15) 0.0313(15) 0.0355(16) -0.0113(13) 0.0057(12) -0.0068(12)
C59 0.0431(19) 0.048(2) 0.0437(19) -0.0147(16) 0.0034(15) -0.0083(16)
C60 0.059(2) 0.070(3) 0.0354(19) -0.0178(19) 0.0048(17) -0.012(2)
C61 0.0346(16) 0.0371(17) 0.0339(16) -0.0038(13) -0.0016(13) -0.0097(13)
C62 0.0370(17) 0.049(2) 0.0430(19) -0.0017(16) -0.0047(14) -0.0161(15)
C63 0.0414(19) 0.055(2) 0.0396(19) 0.0046(17) -0.0081(15) -0.0144(16)
C64 0.0426(19) 0.044(2) 0.0388(18) 0.0073(15) -0.0031(15) -0.0141(15)
C65 0.0414(18) 0.0436(19) 0.0370(17) -0.0052(15) -0.0002(14) -0.0161(15)
C66 0.0385(17) 0.0379(18) 0.0353(17) -0.0040(14) -0.0041(13) -0.0108(14)
C67 0.066(3) 0.041(2) 0.050(2) 0.0091(17) 0.0010(19) -0.0170(19)
C68 0.056(3) 0.095(4) 0.068(3) 0.007(3) -0.027(2) -0.033(3)
C101 0.078(3) 0.046(2) 0.0293(17) 0.0020(15) -0.0102(17) -0.033(2)
C102 0.079(3) 0.048(2) 0.0301(17) 0.0002(15) -0.0049(17) -0.039(2)
C103 0.078(3) 0.058(2) 0.0226(15) -0.0002(15) -0.0010(16) -0.040(2)
C104 0.084(3) 0.058(3) 0.0317(18) -0.0093(17) -0.0011(18) -0.038(2)
C105 0.089(3) 0.057(2) 0.0308(18) -0.0053(17) -0.0090(19) -0.038(2)
C106 0.082(3) 0.051(2) 0.0300(17) 0.0049(16) -0.0130(18) -0.038(2)
C107 0.078(3) 0.039(2) 0.049(2) 0.0015(17) -0.028(2) -0.0234(19)
C108 0.089(3) 0.042(2) 0.071(3) -0.005(2) -0.039(3) -0.024(2)
C109 0.082(4) 0.066(3) 0.084(4) -0.017(3) -0.007(3) -0.034(3)
C110 0.082(3) 0.0360(19) 0.043(2) -0.0044(16) -0.025(2) -0.0124(18)
C111 0.094(3) 0.036(2) 0.049(2) -0.0115(17) -0.035(2) 0.005(2)
C112 0.101(4) 0.038(2) 0.041(2) -0.0089(17) -0.025(2) 0.016(2)
C113 0.097(4) 0.040(2) 0.044(2) -0.0067(18) -0.015(2) 0.018(2)
C114 0.076(3) 0.042(2) 0.046(2) -0.0043(17) -0.010(2) -0.006(2)
C115 0.081(3) 0.041(2) 0.045(2) -0.0022(17) -0.021(2) -0.016(2)
C116 0.114(4) 0.052(2) 0.044(2) -0.017(2) -0.032(3) 0.027(3)
C117 0.086(4) 0.056(2) 0.043(3) -0.029(2) -0.013(3) 0.017(2)
C118 0.082(4) 0.064(3) 0.066(3) -0.024(2) -0.021(3) 0.005(3)
C119 0.091(3) 0.0304(18) 0.0310(17) -0.0048(14) -0.0189(19) -0.0016(18)
C120 0.070(2) 0.0290(16) 0.0238(15) -0.0066(12) -0.0076(15) -0.0068(15)
C121 0.0529(19) 0.0329(16) 0.0193(13) -0.0060(12) -0.0030(13) -0.0024(14)
C122 0.057(2) 0.0408(19) 0.0283(16) -0.0044(14) -0.0017(15) 0.0074(16)
C123 0.071(3) 0.052(2) 0.0300(18) -0.0055(16) -0.0049(18) 0.021(2)
C124 0.093(4) 0.042(2) 0.0323(18) -0.0118(16) -0.019(2) 0.013(2)
C125 0.065(2) 0.0410(19) 0.0311(16) -0.0111(14) -0.0087(15) -0.0183(17)
C126 0.085(3) 0.050(2) 0.041(2) -0.0111(17) -0.013(2) -0.031(2)
C127 0.106(5) 0.076(4) 0.085(4) -0.008(3) -0.027(3) -0.049(4)
C128 0.0464(19) 0.0453(19) 0.0297(16) -0.0115(14) -0.0021(13) -0.0178(15)
C129 0.061(2) 0.051(2) 0.0327(17) -0.0114(15) 0.0019(15) -0.0314(18)
C130 0.053(2) 0.053(2) 0.0277(16) -0.0101(15) 0.0045(14) -0.0261(17)
C131 0.0438(18) 0.052(2) 0.0253(15) -0.0136(14) 0.0047(13) -0.0206(15)
C132 0.0404(17) 0.0394(17) 0.0272(15) -0.0088(13) 0.0003(12) -0.0140(13)
C133 0.0358(16) 0.0393(17) 0.0261(15) -0.0095(13) -0.0004(12) -0.0102(13)
C134 0.072(3) 0.054(2) 0.0299(17) -0.0094(16) 0.0098(16) -0.037(2)
C135 0.077(3) 0.071(3) 0.043(2) -0.009(2) 0.015(2) -0.044(3)
C136 0.082(4) 0.088(4) 0.062(3) -0.011(3) 0.018(3) -0.051(3)
C137 0.077(3) 0.045(2) 0.0381(19) 0.0076(16) -0.0180(19) -0.037(2)
C138 0.099(4) 0.045(2) 0.047(2) 0.0047(18) -0.026(2) -0.039(2)
C139 0.102(4) 0.062(3) 0.051(3) 0.012(2) -0.034(3) -0.052(3)
C140 0.083(3) 0.065(3) 0.064(3) 0.017(2) -0.034(3) -0.044(3)
C141 0.079(3) 0.054(3) 0.055(2) 0.012(2) -0.024(2) -0.033(2)
C142 0.079(3) 0.045(2) 0.048(2) 0.0094(18) -0.024(2) -0.035(2)
C143 0.189(8) 0.063(3) 0.058(3) -0.002(3) -0.067(4) -0.033(4)
C144 0.069(5) 0.058(5) 0.073(5) 0.000(4) -0.023(4) -0.012(4)
O103 0.041(3) 0.064(4) 0.055(4) -0.005(3) -0.002(3) -0.010(3)
O104 0.084(4) 0.053(3) 0.071(4) 0.004(3) 0.010(3) 0.004(3)
C145 0.078(3) 0.044(2) 0.030(3) -0.0072(19) -0.013(3) 0.0017(18)
C146 0.059(2) 0.047(3) 0.043(3) -0.017(2) -0.0061(17) 0.003(2)
C147 0.061(2) 0.050(3) 0.043(3) -0.017(2) -0.0050(19) 0.0019(19)
C148 0.071(4) 0.045(3) 0.069(5) -0.006(3) 0.011(3) 0.009(3)
C149 0.112(6) 0.045(3) 0.095(7) -0.014(4) 0.034(5) 0.003(4)
C150 0.109(6) 0.035(3) 0.070(5) -0.005(3) 0.018(4) 0.004(3)
C151 0.066(4) 0.063(3) 0.059(2) -0.014(2) -0.009(3) -0.015(3)
C152 0.054(3) 0.052(3) 0.060(2) -0.016(3) 0.002(2) -0.013(3)
C153 0.0376(16) 0.0331(15) 0.0278(14) -0.0111(12) -0.0021(12) -0.0072(12)
C154 0.0435(17) 0.0374(17) 0.0284(15) -0.0132(12) -0.0028(12) -0.0037(13)
C155 0.0471(18) 0.0289(15) 0.0347(16) -0.0094(12) -0.0129(13) 0.0009(13)
C156 0.0431(17) 0.0295(15) 0.0286(15) -0.0057(12) -0.0062(12) -0.0096(12)
C157 0.0406(16) 0.0307(15) 0.0260(14) -0.0061(12) -0.0023(12) -0.0049(12)
C158 0.0384(16) 0.0292(15) 0.0257(14) -0.0071(11) -0.0024(11) -0.0065(12)
C159 0.0440(18) 0.0386(18) 0.0328(16) 0.0005(14) -0.0035(13) -0.0126(14)
C160 0.073(3) 0.0354(19) 0.062(3) -0.0122(18) -0.019(2) -0.0152(18)
C161 0.0521(19) 0.0429(18) 0.0292(15) -0.0123(14) -0.0005(13) -0.0175(15)
C162 0.054(2) 0.055(2) 0.0320(16) -0.0186(15) 0.0045(14) -0.0252(17)
C163 0.058(2) 0.065(3) 0.0347(17) -0.0202(17) 0.0038(15) -0.0324(19)
C164 0.056(2) 0.046(2) 0.0293(16) -0.0143(14) -0.0019(14) -0.0153(16)
C165 0.0483(19) 0.048(2) 0.0289(15) -0.0110(14) -0.0001(13) -0.0099(15)
C166 0.0449(19) 0.055(2) 0.0335(16) -0.0142(15) -0.0007(14) -0.0158(16)
C167 0.041(3) 0.055(4) 0.038(3) -0.009(3) -0.003(3) -0.019(3)
C168 0.063(3) 0.074(3) 0.037(2) -0.028(2) 0.0009(18) -0.015(2)
C201 0.052(2) 0.046(2) 0.060(2) -0.0182(18) -0.0070(18) -0.0102(17)
C202 0.052(2) 0.062(3) 0.063(3) -0.018(2) 0.014(2) -0.023(2)
C203 0.065(4) 0.057(4) 0.064(4) -0.036(3) 0.006(3) -0.021(3)
O203 0.076(6) 0.044(5) 0.072(6) -0.034(4) 0.016(4) -0.014(4)
O204 0.053(3) 0.044(3) 0.029(3) -0.013(2) 0.006(2) -0.007(3)
C245 0.078(3) 0.044(2) 0.030(3) -0.0072(19) -0.013(3) 0.0017(18)
C246 0.059(2) 0.047(3) 0.043(3) -0.017(2) -0.0061(17) 0.003(2)
C247 0.061(2) 0.050(3) 0.043(3) -0.017(2) -0.0050(19) 0.0019(19)
C248 0.055(4) 0.033(3) 0.038(4) -0.010(3) -0.007(2) -0.002(3)
C249 0.058(4) 0.035(3) 0.050(4) -0.006(3) -0.008(3) -0.006(3)
C250 0.053(4) 0.037(3) 0.043(4) -0.008(3) -0.011(3) -0.004(3)
C251 0.066(4) 0.063(3) 0.059(2) -0.014(2) -0.009(3) -0.015(3)
C252 0.054(3) 0.052(3) 0.060(2) -0.016(3) 0.002(2) -0.013(3)
C217 0.086(4) 0.056(2) 0.043(3) -0.029(2) -0.013(3) 0.017(2)
C218 0.082(4) 0.064(3) 0.066(3) -0.024(2) -0.021(3) 0.005(3)
C351 0.081(5) 0.050(4) 0.059(4) -0.008(3) -0.003(3) -0.013(3)
Cl18 0.191(7) 0.184(7) 0.217(7) -0.050(6) 0.004(6) -0.043(6)
O303 0.053(3) 0.020(4) 0.0479(17) -0.006(3) -0.009(2) -0.004(2)
O3 0.053(3) 0.020(4) 0.0479(17) -0.006(3) -0.009(2) -0.004(2)
C367 0.046(6) 0.089(11) 0.067(8) -0.032(8) -0.006(5) -0.018(6)
C344 0.111(13) 0.074(9) 0.070(9) -0.024(7) -0.021(8) -0.005(9)
Cl19 0.142(6) 0.169(7) 0.192(8) -0.096(7) -0.023(6) -0.017(5)
Cl17 0.241(12) 0.162(8) 0.181(8) -0.044(6) -0.038(8) -0.071(8)
C403 0.28(2) 0.183(13) 0.185(14) -0.069(10) -0.041(13) -0.051(11)

loop_
_atom_type_symbol
_atom_type_description
_atom_type_scat_dispersion_real
_atom_type_scat_dispersion_imag
_atom_type_scat_source
C C 0.0181 0.0091 'International Tables Vol C Tables 4.2.6.8 and 6.1.1.4'
H H 0.0000 0.0000 'International Tables Vol C Tables 4.2.6.8 and 6.1.1.4'
O O 0.0492 0.0322 'International Tables Vol C Tables 4.2.6.8 and 6.1.1.4'
Cl Cl 0.3639 0.7018 'International Tables Vol C Tables 4.2.6.8 and 6.1.1.4'

loop_
_geom_angle_atom_site_label_1
_geom_angle_atom_site_label_2
_geom_angle_atom_site_label_3
_geom_angle
_geom_angle_site_symmetry_1
_geom_angle_site_symmetry_3
C39 O1 C43 117.0(3) . .
C40 O2 C44 116.7(3) . .
C48 O4 C52 116.7(4) . .
C56 O5 C59 119.7(3) . .
C55 O6 C60 116.7(3) . .
C64 O7 C67 116.3(3) . .
C63 O8 C68 116.9(4) . .
C139 O101 C143 117.7(5) . .
C144 O102 C140 116.0(6) . .
C140 O102 C344 122.3(8) . .
C156 O105 C159 116.3(3) . .
C155 O106 C160 114.4(3) . .
C163 O107 C167 115.3(4) . .
C163 O107 C367 114.8(5) . .
C164 O108 C168 115.4(3) . .
C2 C1 C6 118.4(3) . .
C2 C1 C7 122.2(3) . .
C6 C1 C7 119.4(3) . .
C1 C2 C3 122.4(3) . .
C1 C2 H2 118.8 . .
C3 C2 H2 118.8 . .
C4 C3 C2 118.1(3) . .
C4 C3 C34 119.7(3) . .
C2 C3 C34 122.2(3) . .
C5 C4 C3 120.6(3) . .
C5 C4 H4 119.7 . .
C3 C4 H4 119.7 . .
C6 C5 C4 121.2(3) . .
C6 C5 H5 119.4 . .
C4 C5 H5 119.4 . .
C5 C6 C1 119.3(3) . .
C5 C6 C37 120.2(3) . .
C1 C6 C37 120.5(3) . .
C10 C7 C1 106.3(3) . .
C10 C7 C8 114.4(3) . .
C1 C7 C8 116.2(3) . .
C10 C7 H7 106.4 . .
C1 C7 H7 106.4 . .
C8 C7 H7 106.4 . .
C9 C8 C7 113.1(4) . .
C9 C8 H8A 109.0 . .
C7 C8 H8A 109.0 . .
C9 C8 H8B 109.0 . .
C7 C8 H8B 109.0 . .
H8A C8 H8B 107.8 . .
C8 C9 H9A 109.5 . .
C8 C9 H9B 109.5 . .
H9A C9 H9B 109.5 . .
C8 C9 H9C 109.5 . .
H9A C9 H9C 109.5 . .
H9B C9 H9C 109.5 . .
C11 C10 C15 118.3(3) . .
C11 C10 C7 122.5(3) . .
C15 C10 C7 119.0(3) . .
C10 C11 C12 123.3(3) . .
C10 C11 H11 118.3 . .
C12 C11 H11 118.3 . .
C11 C12 C13 117.7(3) . .
C11 C12 C16 120.9(3) . .
C13 C12 C16 121.4(3) . .
C14 C13 C12 119.1(3) . .
C14 C13 C45 118.0(3) . .
C12 C13 C45 122.9(3) . .
C15 C14 C13 122.6(3) . .
C15 C14 H14 118.7 . .
C13 C14 H14 118.7 . .
C14 C15 C10 118.9(3) . .
C14 C15 C42 120.1(3) . .
C10 C15 C42 121.0(3) . .
C12 C16 C19 111.2(3) . .
C12 C16 C17 113.6(3) . .
C19 C16 C17 112.5(3) . .
C12 C16 H16 106.3 . .
C19 C16 H16 106.3 . .
C17 C16 H16 106.3 . .
C18 C17 C16 111.8(3) . .
C18 C17 H17A 109.2 . .
C16 C17 H17A 109.2 . .
C18 C17 H17B 109.2 . .
C16 C17 H17B 109.2 . .
H17A C17 H17B 107.9 . .
C17 C18 H18A 109.5 . .
C17 C18 H18B 109.5 . .
H18A C18 H18B 109.5 . .
C17 C18 H18C 109.5 . .
H18A C18 H18C 109.5 . .
H18B C18 H18C 109.5 . .
C24 C19 C20 117.9(3) . .
C24 C19 C16 119.5(3) . .
C20 C19 C16 122.6(3) . .
C21 C20 C19 122.3(3) . .
C21 C20 H20 118.8 . .
C19 C20 H20 118.8 . .
C20 C21 C22 118.6(3) . .
C20 C21 C25 123.2(3) . .
C22 C21 C25 118.2(3) . .
C23 C22 C21 119.4(3) . .
C23 C22 C53 119.9(3) . .
C21 C22 C53 120.7(3) . .
C24 C23 C22 121.2(3) . .
C24 C23 H23 119.4 . .
C22 C23 H23 119.4 . .
C23 C24 C19 120.6(3) . .
C23 C24 H24 119.7 . .
C19 C24 H24 119.7 . .
C21 C25 C28 105.7(2) . .
C21 C25 C26 114.7(3) . .
C28 C25 C26 115.3(3) . .
C21 C25 H25 106.9 . .
C28 C25 H25 106.9 . .
C26 C25 H25 106.9 . .
C27 C26 C25 111.7(3) . .
C27 C26 H26A 109.3 . .
C25 C26 H26A 109.3 . .
C27 C26 H26B 109.3 . .
C25 C26 H26B 109.3 . .
H26A C26 H26B 107.9 . .
C26 C27 H27A 109.5 . .
C26 C27 H27B 109.5 . .
H27A C27 H27B 109.5 . .
C26 C27 H27C 109.5 . .
H27A C27 H27C 109.5 . .
H27B C27 H27C 109.5 . .
C29 C28 C33 118.6(3) . .
C29 C28 C25 122.7(3) . .
C33 C28 C25 118.6(3) . .
C30 C29 C28 123.1(3) . .
C30 C29 H29 118.4 . .
C28 C29 H29 118.4 . .
C29 C30 C31 118.2(3) . .
C29 C30 C34 120.5(3) . .
C31 C30 C34 121.2(3) . .
C32 C31 C30 119.1(3) . .
C32 C31 C61 118.2(3) . .
C30 C31 C61 122.6(3) . .
C31 C32 C33 122.5(3) . .
C31 C32 H32 118.8 . .
C33 C32 H32 118.8 . .
C28 C33 C32 118.5(3) . .
C28 C33 C58 121.2(3) . .
C32 C33 C58 120.3(3) . .
C30 C34 C3 110.2(3) . .
C30 C34 C35 112.8(3) . .
C3 C34 C35 112.4(3) . .
C30 C34 H34 107.0 . .
C3 C34 H34 107.0 . .
C35 C34 H34 107.0 . .
C36 C35 C34 111.7(4) . .
C36 C35 H35Y 109.3 . .
C34 C35 H35Y 109.3 . .
C36 C35 H35X 109.3 . .
C34 C35 H35X 109.3 . .
H35Y C35 H35X 107.9 . .
C35 C36 H36A 109.5 . .
C35 C36 H36B 109.5 . .
H36A C36 H36B 109.5 . .
C35 C36 H36C 109.5 . .
H36A C36 H36C 109.5 . .
H36B C36 H36C 109.5 . .
C42 C37 C38 119.5(3) . .
C42 C37 C6 123.0(3) . .
C38 C37 C6 117.4(3) . .
C39 C38 C37 121.1(3) . .
C39 C38 H38 119.5 . .
C37 C38 H38 119.5 . .
O1 C39 C38 124.3(4) . .
O1 C39 C40 116.0(3) . .
C38 C39 C40 119.7(3) . .
O2 C40 C41 125.1(4) . .
O2 C40 C39 115.2(3) . .
C41 C40 C39 119.7(3) . .
C40 C41 C42 121.6(4) . .
C40 C41 H41 119.2 . .
C42 C41 H41 119.2 . .
C37 C42 C41 118.3(3) . .
C37 C42 C15 122.7(3) . .
C41 C42 C15 118.9(3) . .
O1 C43 H43A 109.5 . .
O1 C43 H43B 109.5 . .
H43A C43 H43B 109.5 . .
O1 C43 H43C 109.5 . .
H43A C43 H43C 109.5 . .
H43B C43 H43C 109.5 . .
O2 C44 H44A 109.5 . .
O2 C44 H44B 109.5 . .
H44A C44 H44B 109.5 . .
O2 C44 H44C 109.5 . .
H44A C44 H44C 109.5 . .
H44B C44 H44C 109.5 . .
C50 C45 C46 118.5(4) . .
C50 C45 C13 120.8(3) . .
C46 C45 C13 120.7(3) . .
C47 C46 C45 121.5(4) . .
C47 C46 H46 119.3 . .
C45 C46 H46 119.3 . .
O303 C47 C46 134.7(5) . .
O303 C47 C48 105.8(5) . .
C46 C47 C48 119.3(4) . .
C46 C47 O3 114.9(4) . .
C48 C47 O3 125.8(4) . .
O4 C48 C49 123.9(4) . .
O4 C48 C47 116.1(4) . .
C49 C48 C47 119.9(4) . .
C48 C49 C50 120.1(4) . .
C48 C49 H49 119.9 . .
C50 C49 H49 119.9 . .
C45 C50 C49 120.7(4) . .
C45 C50 H50 119.7 . .
C49 C50 H50 119.7 . .
O3 C51 H51A 109.5 . .
O3 C51 H51B 109.5 . .
H51A C51 H51B 109.5 . .
O3 C51 H51C 109.5 . .
H51A C51 H51C 109.5 . .
H51B C51 H51C 109.5 . .
O4 C52 H52A 109.5 . .
O4 C52 H52B 109.5 . .
H52A C52 H52B 109.5 . .
O4 C52 H52C 109.5 . .
H52A C52 H52C 109.5 . .
H52B C52 H52C 109.5 . .
C54 C53 C58 119.1(3) . .
C54 C53 C22 117.7(3) . .
C58 C53 C22 123.1(3) . .
C55 C54 C53 122.0(3) . .
C55 C54 H54 119.0 . .
C53 C54 H54 119.0 . .
O6 C55 C54 123.5(3) . .
O6 C55 C56 117.6(3) . .
C54 C55 C56 118.8(3) . .
C57 C56 O5 115.8(3) . .
C57 C56 C55 119.9(3) . .
O5 C56 C55 124.2(3) . .
C56 C57 C58 121.9(3) . .
C56 C57 H57 119.1 . .
C58 C57 H57 119.1 . .
C53 C58 C57 118.3(3) . .
C53 C58 C33 123.1(3) . .
C57 C58 C33 118.6(3) . .
O5 C59 H59A 109.5 . .
O5 C59 H59B 109.5 . .
H59A C59 H59B 109.5 . .
O5 C59 H59C 109.5 . .
H59A C59 H59C 109.5 . .
H59B C59 H59C 109.5 . .
O6 C60 H60A 109.5 . .
O6 C60 H60B 109.5 . .
H60A C60 H60B 109.5 . .
O6 C60 H60C 109.5 . .
H60A C60 H60C 109.5 . .
H60B C60 H60C 109.5 . .
C66 C61 C62 119.1(3) . .
C66 C61 C31 119.6(3) . .
C62 C61 C31 121.4(3) . .
C63 C62 C61 120.2(4) . .
C63 C62 H62 119.9 . .
C61 C62 H62 119.9 . .
O8 C63 C62 124.7(4) . .
O8 C63 C64 115.1(3) . .
C62 C63 C64 120.2(4) . .
O7 C64 C65 124.6(4) . .
O7 C64 C63 116.1(4) . .
C65 C64 C63 119.3(3) . .
C64 C65 C66 120.4(4) . .
C64 C65 H65 119.8 . .
C66 C65 H65 119.8 . .
C61 C66 C65 120.9(3) . .
C61 C66 H66 119.6 . .
C65 C66 H66 119.6 . .
O7 C67 H67A 109.5 . .
O7 C67 H67B 109.5 . .
H67A C67 H67B 109.5 . .
O7 C67 H67C 109.5 . .
H67A C67 H67C 109.5 . .
H67B C67 H67C 109.5 . .
O8 C68 H68A 109.5 . .
O8 C68 H68B 109.5 . .
H68A C68 H68B 109.5 . .
O8 C68 H68C 109.5 . .
H68A C68 H68C 109.5 . .
H68B C68 H68C 109.5 . .
C102 C101 C106 118.9(4) . .
C102 C101 C107 122.5(4) . .
C106 C101 C107 118.4(4) . .
C101 C102 C103 123.1(4) . .
C101 C102 H102 118.5 . .
C103 C102 H102 118.5 . .
C102 C103 C104 116.8(5) . .
C102 C103 C134 123.2(4) . .
C104 C103 C134 120.0(4) . .
C105 C104 C103 120.9(5) . .
C105 C104 H104 119.5 . .
C103 C104 H104 119.5 . .
C106 C105 C104 122.3(4) . .
C106 C105 H105 118.8 . .
C104 C105 H105 118.8 . .
C105 C106 C101 117.9(5) . .
C105 C106 C137 120.4(4) . .
C101 C106 C137 121.7(4) . .
C110 C107 C101 105.4(3) . .
C110 C107 C108 113.9(4) . .
C101 C107 C108 116.2(4) . .
C110 C107 H107 106.9 . .
C101 C107 H107 106.9 . .
C108 C107 H107 106.9 . .
C109 C108 C107 113.7(4) . .
C109 C108 H10X 108.8 . .
C107 C108 H10X 108.8 . .
C109 C108 H10Y 108.8 . .
C107 C108 H10Y 108.8 . .
H10X C108 H10Y 107.7 . .
C108 C109 H10A 109.5 . .
C108 C109 H10B 109.5 . .
H10A C109 H10B 109.5 . .
C108 C109 H10C 109.5 . .
H10A C109 H10C 109.5 . .
H10B C109 H10C 109.5 . .
C115 C110 C111 119.2(5) . .
C115 C110 C107 117.9(4) . .
C111 C110 C107 122.8(5) . .
C112 C111 C110 121.5(5) . .
C112 C111 H111 119.3 . .
C110 C111 H111 119.3 . .
C111 C112 C113 119.5(4) . .
C111 C112 C116 118.1(5) . .
C113 C112 C116 122.3(5) . .
C114 C113 C112 117.9(4) . .
C114 C113 C245 127.5(8) . .
C112 C113 C245 114.5(7) . .
C114 C113 C145 111.2(5) . .
C112 C113 C145 130.7(5) . .
C113 C114 C115 123.9(5) . .
C113 C114 H114 118.1 . .
C115 C114 H114 118.1 . .
C110 C115 C114 118.1(4) . .
C110 C115 C142 123.2(5) . .
C114 C115 C142 118.7(5) . .
C117 C116 C112 116.5(5) . .
C117 C116 C124 116.6(5) . .
C112 C116 C124 108.8(3) . .
C112 C116 C217 109.7(7) . .
C124 C116 C217 107.1(6) . .
C117 C116 H116 104.4 . .
C112 C116 H116 104.4 . .
C124 C116 H116 104.4 . .
C116 C117 C118 111.3(6) . .
C116 C117 H11G 109.4 . .
C118 C117 H11G 109.4 . .
C116 C117 H11E 109.4 . .
C118 C117 H11E 109.4 . .
H11G C117 H11E 108.0 . .
C117 C118 H11A 109.5 . .
C117 C118 H11B 109.5 . .
H11A C118 H11B 109.5 . .
C117 C118 H11C 109.5 . .
H11A C118 H11C 109.5 . .
H11B C118 H11C 109.5 . .
C124 C119 C120 122.9(4) . .
C124 C119 H119 118.6 . .
C120 C119 H119 118.6 . .
C119 C120 C121 118.4(4) . .
C119 C120 C125 122.4(4) . .
C121 C120 C125 119.1(3) . .
C122 C121 C120 118.5(3) . .
C122 C121 C158 119.1(3) . .
C120 C121 C158 122.4(3) . .
C121 C122 C123 121.3(4) . .
C121 C122 H122 119.3 . .
C123 C122 H122 119.3 . .
C124 C123 C122 120.6(5) . .
C124 C123 H123 119.7 . .
C122 C123 H123 119.7 . .
C119 C124 C123 118.3(4) . .
C119 C124 C116 122.5(5) . .
C123 C124 C116 119.1(5) . .
C120 C125 C128 106.1(3) . .
C120 C125 C126 114.3(4) . .
C128 C125 C126 114.8(3) . .
C120 C125 H125 107.1 . .
C128 C125 H125 107.1 . .
C126 C125 H125 107.1 . .
C127 C126 C125 114.7(4) . .
C127 C126 H12V 108.6 . .
C125 C126 H12V 108.6 . .
C127 C126 H12W 108.6 . .
C125 C126 H12W 108.6 . .
H12V C126 H12W 107.6 . .
C126 C127 Cl18 158.2(5) . 1_455
C126 C127 H12A 109.5 . .
Cl18 C127 H12A 69.7 1_455 .
C126 C127 H12B 109.5 . .
Cl18 C127 H12B 53.7 1_455 .
H12A C127 H12B 109.5 . .
C126 C127 H12C 109.5 . .
Cl18 C127 H12C 90.6 1_455 .
H12A C127 H12C 109.5 . .
H12B C127 H12C 109.5 . .
C129 C128 C133 118.8(3) . .
C129 C128 C125 122.2(3) . .
C133 C128 C125 118.9(3) . .
C128 C129 C130 122.8(4) . .
C128 C129 H129 118.6 . .
C130 C129 H129 118.6 . .
C131 C130 C129 118.6(3) . .
C131 C130 C134 122.4(3) . .
C129 C130 C134 118.9(4) . .
C130 C131 C132 118.8(3) . .
C130 C131 C161 122.5(3) . .
C132 C131 C161 118.5(3) . .
C133 C132 C131 122.5(3) . .
C133 C132 H132 118.8 . .
C131 C132 H132 118.8 . .
C132 C133 C128 118.5(3) . .
C132 C133 C153 119.2(3) . .
C128 C133 C153 122.3(3) . .
C103 C134 C135 113.5(4) . .
C103 C134 C130 111.2(3) . .
C135 C134 C130 111.1(4) . .
C103 C134 H134 106.9 . .
C135 C134 H134 106.9 . .
C130 C134 H134 106.9 . .
C136 C135 C134 111.5(4) . .
C136 C135 H13X 109.3 . .
C134 C135 H13X 109.3 . .
C136 C135 H13Y 109.3 . .
C134 C135 H13Y 109.3 . .
H13X C135 H13Y 108.0 . .
C135 C136 H13A 109.5 . .
C135 C136 H13B 109.5 . .
H13A C136 H13B 109.5 . .
C135 C136 H13C 109.5 . .
H13A C136 H13C 109.5 . .
H13B C136 H13C 109.5 . .
C142 C137 C138 118.1(5) . .
C142 C137 C106 123.5(4) . .
C138 C137 C106 118.1(5) . .
C139 C138 C137 122.1(5) . .
C139 C138 H138 119.0 . .
C137 C138 H138 119.0 . .
O101 C139 C138 125.3(6) . .
O101 C139 C140 115.7(6) . .
C138 C139 C140 118.9(4) . .
C141 C140 C139 120.1(6) . .
C141 C140 O102 118.4(6) . .
C139 C140 O102 121.5(5) . .
C140 C141 C142 121.2(6) . .
C140 C141 H141 119.4 . .
C142 C141 H141 119.4 . .
C137 C142 C141 119.6(4) . .
C137 C142 C115 122.5(5) . .
C141 C142 C115 117.7(5) . .
O101 C143 H14A 109.5 . .
O101 C143 H14B 109.5 . .
H14A C143 H14B 109.5 . .
O101 C143 H14C 109.5 . .
H14A C143 H14C 109.5 . .
H14B C143 H14C 109.5 . .
O101 C143 H14I 109.5 . .
H14A C143 H14I 141.1 . .
H14B C143 H14I 56.3 . .
H14C C143 H14I 56.3 . .
O101 C143 H14H 109.5 . .
H14A C143 H14H 56.3 . .
H14B C143 H14H 141.1 . .
H14C C143 H14H 56.3 . .
H14I C143 H14H 109.5 . .
O101 C143 H14G 109.5 . .
H14A C143 H14G 56.3 . .
H14B C143 H14G 56.3 . .
H14C C143 H14G 141.1 . .
H14I C143 H14G 109.5 . .
H14H C143 H14G 109.5 . .
O102 C144 H14D 109.5 . .
O102 C144 H14E 109.5 . .
H14D C144 H14E 109.5 . .
O102 C144 H14F 109.5 . .
H14D C144 H14F 109.5 . .
H14E C144 H14F 109.5 . .
C147 O103 C152 115.8(6) . .
C151 O104 C148 118.7(7) . .
C146 C145 C150 110.1(6) . .
C146 C145 C113 123.0(7) . .
C150 C145 C113 126.9(7) . .
C147 C146 C145 125.4(7) . .
C147 C146 H146 117.3 . .
C145 C146 H146 117.3 . .
O103 C147 C146 127.0(7) . .
O103 C147 C148 110.1(7) . .
C146 C147 C148 122.8(8) . .
O104 C148 C149 126.3(8) . .
O104 C148 C147 119.1(8) . .
C149 C148 C147 114.5(8) . .
C148 C149 C150 121.7(8) . .
C148 C149 H149 119.1 . .
C150 C149 H149 119.1 . .
C149 C150 C145 125.4(8) . .
C149 C150 H150 117.3 . .
C145 C150 H150 117.3 . .
O104 C151 H15G 109.5 . .
O104 C151 H15H 109.5 . .
H15G C151 H15H 109.5 . .
O104 C151 H15I 109.5 . .
H15G C151 H15I 109.5 . .
H15H C151 H15I 109.5 . .
O103 C152 H15D 109.5 . .
O103 C152 H15E 109.5 . .
H15D C152 H15E 109.5 . .
O103 C152 H15F 109.5 . .
H15D C152 H15F 109.5 . .
H15E C152 H15F 109.5 . .
C154 C153 C158 118.5(3) . .
C154 C153 C133 118.0(3) . .
C158 C153 C133 123.2(3) . .
C155 C154 C153 122.4(3) . .
C155 C154 H154 118.8 . .
C153 C154 H154 118.8 . .
C154 C155 O106 118.9(3) . .
C154 C155 C156 119.4(3) . .
O106 C155 C156 121.5(3) . .
O105 C156 C157 124.3(3) . .
O105 C156 C155 116.7(3) . .
C157 C156 C155 119.0(3) . .
C156 C157 C158 121.8(3) . .
C156 C157 H157 119.1 . .
C158 C157 H157 119.1 . .
C153 C158 C157 118.7(3) . .
C153 C158 C121 123.1(3) . .
C157 C158 C121 117.8(3) . .
O105 C159 H15A 109.5 . .
O105 C159 H15B 109.5 . .
H15A C159 H15B 109.5 . .
O105 C159 H15C 109.5 . .
H15A C159 H15C 109.5 . .
H15B C159 H15C 109.5 . .
O106 C160 H16A 109.5 . .
O106 C160 H16B 109.5 . .
H16A C160 H16B 109.5 . .
O106 C160 H16C 109.5 . .
H16A C160 H16C 109.5 . .
H16B C160 H16C 109.5 . .
C166 C161 C162 118.5(3) . .
C166 C161 C131 122.2(3) . .
C162 C161 C131 119.2(3) . .
C163 C162 C161 121.2(4) . .
C163 C162 H162 119.4 . .
C161 C162 H162 119.4 . .
O107 C163 C162 125.0(4) . .
O107 C163 C164 115.5(3) . .
C162 C163 C164 119.5(4) . .
C165 C164 O108 125.7(4) . .
C165 C164 C163 119.2(3) . .
O108 C164 C163 115.2(4) . .
C164 C165 C166 120.9(4) . .
C164 C165 H165 119.6 . .
C166 C165 H165 119.6 . .
C161 C166 C165 120.5(4) . .
C161 C166 H166 119.7 . .
C165 C166 H166 119.7 . .
O107 C167 H16D 109.5 . .
O107 C167 H16E 109.5 . .
H16D C167 H16E 109.5 . .
O107 C167 H16F 109.5 . .
H16D C167 H16F 109.5 . .
H16E C167 H16F 109.5 . .
O108 C168 H16G 109.5 . .
O108 C168 H16H 109.5 . .
H16G C168 H16H 109.5 . .
O108 C168 H16I 109.5 . .
H16G C168 H16I 109.5 . .
H16H C168 H16I 109.5 . .
Cl03 C201 Cl01 111.9(3) . .
Cl03 C201 Cl02 111.5(3) . .
Cl01 C201 Cl02 109.6(2) . .
Cl03 C201 H201 107.9 . .
Cl01 C201 H201 107.9 . .
Cl02 C201 H201 107.9 . .
Cl06 C202 Cl05 109.5(3) . .
Cl06 C202 Cl04 109.4(3) . .
Cl05 C202 Cl04 110.4(3) . .
Cl06 C202 H202 109.2 . .
Cl05 C202 H202 109.2 . .
Cl04 C202 H202 109.2 . .
Cl07 C203 Cl09 110.1(3) . .
Cl07 C203 Cl08 110.2(3) . .
Cl09 C203 Cl08 111.3(3) . .
Cl07 C203 H203 108.4 . .
Cl09 C203 H203 108.4 . .
Cl08 C203 H203 108.4 . .
C247 O203 C252 117.2(10) . .
C251 O204 C248 113.7(10) . .
C250 C245 C246 126.7(8) . .
C250 C245 C113 122.6(9) . .
C246 C245 C113 109.8(9) . .
C245 C246 C247 118.1(10) . .
C245 C246 H246 121.0 . .
C247 C246 H246 121.0 . .
O203 C247 C246 124.6(10) . .
O203 C247 C248 115.7(10) . .
C246 C247 C248 119.7(11) . .
C247 C248 C249 119.3(9) . .
C247 C248 O204 120.9(9) . .
C249 C248 O204 119.7(8) . .
C248 C249 C250 121.9(9) . .
C248 C249 H249 119.0 . .
C250 C249 H249 119.0 . .
C245 C250 C249 114.2(9) . .
C245 C250 H250 122.9 . .
C249 C250 H250 122.9 . .
O204 C251 H25A 109.5 . .
O204 C251 H25B 109.5 . .
H25A C251 H25B 109.5 . .
O204 C251 H25C 109.5 . .
H25A C251 H25C 109.5 . .
H25B C251 H25C 109.5 . .
O203 C252 H25D 109.5 . .
O203 C252 H25E 109.5 . .
H25D C252 H25E 109.5 . .
O203 C252 H25F 109.5 . .
H25D C252 H25F 109.5 . .
H25E C252 H25F 109.5 . .
C116 C217 C218 114.5(10) . .
C116 C217 H21H 108.6 . .
C218 C217 H21H 108.6 . .
C116 C217 H21F 108.6 . .
C218 C217 H21F 108.6 . .
H21H C217 H21F 107.6 . .
C217 C218 H21A 109.5 . .
C217 C218 H21B 109.5 . .
H21A C218 H21B 109.5 . .
C217 C218 H21C 109.5 . .
H21A C218 H21C 109.5 . .
H21B C218 H21C 109.5 . .
O303 C351 H35A 109.5 . .
O303 C351 H35B 109.5 . .
H35A C351 H35B 109.5 . .
O303 C351 H35C 109.5 . .
H35A C351 H35C 109.5 . .
H35B C351 H35C 109.5 . .
C403 Cl18 C127 115.9(7) . 1_655
C47 O303 C351 110.8(10) . .
C51 O3 C47 121.9(7) . .
O107 C367 H36D 109.5 . .
O107 C367 H36E 109.5 . .
H36D C367 H36E 109.5 . .
O107 C367 H36F 109.5 . .
H36D C367 H36F 109.5 . .
H36E C367 H36F 109.5 . .
O102 C344 H34A 109.5 . .
O102 C344 H34B 109.5 . .
H34A C344 H34B 109.5 . .
O102 C344 H34C 109.5 . .
H34A C344 H34C 109.5 . .
H34B C344 H34C 109.5 . .
Cl19 C403 Cl18 109.4(5) . .
Cl19 C403 Cl17 109.2(9) . .
Cl18 C403 Cl17 109.4(6) . .
Cl19 C403 H403 109.6 . .
Cl18 C403 H403 109.6 . .
Cl17 C403 H403 109.6 . .

loop_
_geom_bond_atom_site_label_1
_geom_bond_atom_site_label_2
_geom_bond_distance
_geom_bond_site_symmetry_2
Cl01 C201 1.752(5) .
Cl02 C201 1.763(5) .
Cl03 C201 1.743(5) .
Cl04 C202 1.759(5) .
Cl05 C202 1.756(6) .
Cl06 C202 1.736(6) .
Cl07 C203 1.758(4) .
Cl08 C203 1.762(4) .
Cl09 C203 1.759(4) .
O1 C39 1.369(4) .
O1 C43 1.430(5) .
O2 C40 1.368(4) .
O2 C44 1.422(5) .
O4 C48 1.372(5) .
O4 C52 1.433(7) .
O5 C56 1.384(4) .
O5 C59 1.407(5) .
O6 C55 1.368(4) .
O6 C60 1.426(6) .
O7 C64 1.366(5) .
O7 C67 1.440(6) .
O8 C63 1.380(5) .
O8 C68 1.422(6) .
O101 C139 1.366(6) .
O101 C143 1.431(10) .
O102 C144 1.339(9) .
O102 C140 1.399(8) .
O102 C344 1.662(17) .
O105 C156 1.361(4) .
O105 C159 1.433(5) .
O106 C155 1.372(4) .
O106 C160 1.404(5) .
O107 C163 1.357(5) .
O107 C167 1.425(7) .
O107 C367 1.621(14) .
O108 C164 1.372(4) .
O108 C168 1.445(5) .
C1 C2 1.394(5) .
C1 C6 1.414(5) .
C1 C7 1.519(5) .
C2 C3 1.394(5) .
C2 H2 0.9500 .
C3 C4 1.392(5) .
C3 C34 1.525(5) .
C4 C5 1.388(5) .
C4 H4 0.9500 .
C5 C6 1.386(5) .
C5 H5 0.9500 .
C6 C37 1.489(5) .
C7 C10 1.509(5) .
C7 C8 1.540(5) .
C7 H7 1.0000 .
C8 C9 1.516(6) .
C8 H8A 0.9900 .
C8 H8B 0.9900 .
C9 H9A 0.9800 .
C9 H9B 0.9800 .
C9 H9C 0.9800 .
C10 C11 1.397(5) .
C10 C15 1.406(5) .
C11 C12 1.399(5) .
C11 H11 0.9500 .
C12 C13 1.409(5) .
C12 C16 1.522(5) .
C13 C14 1.400(5) .
C13 C45 1.483(5) .
C14 C15 1.388(5) .
C14 H14 0.9500 .
C15 C42 1.489(5) .
C16 C19 1.524(5) .
C16 C17 1.541(5) .
C16 H16 1.0000 .
C17 C18 1.517(6) .
C17 H17A 0.9900 .
C17 H17B 0.9900 .
C18 H18A 0.9800 .
C18 H18B 0.9800 .
C18 H18C 0.9800 .
C19 C24 1.392(5) .
C19 C20 1.401(5) .
C20 C21 1.394(5) .
C20 H20 0.9500 .
C21 C22 1.404(5) .
C21 C25 1.516(5) .
C22 C23 1.388(5) .
C22 C53 1.484(5) .
C23 C24 1.388(5) .
C23 H23 0.9500 .
C24 H24 0.9500 .
C25 C28 1.524(4) .
C25 C26 1.526(5) .
C25 H25 1.0000 .
C26 C27 1.514(6) .
C26 H26A 0.9900 .
C26 H26B 0.9900 .
C27 H27A 0.9800 .
C27 H27B 0.9800 .
C27 H27C 0.9800 .
C28 C29 1.396(5) .
C28 C33 1.400(5) .
C29 C30 1.395(5) .
C29 H29 0.9500 .
C30 C31 1.402(5) .
C30 C34 1.517(5) .
C31 C32 1.391(5) .
C31 C61 1.498(5) .
C32 C33 1.407(5) .
C32 H32 0.9500 .
C33 C58 1.485(5) .
C34 C35 1.557(5) .
C34 H34 1.0000 .
C35 C36 1.516(6) .
C35 H35Y 0.9900 .
C35 H35X 0.9900 .
C36 H36A 0.9800 .
C36 H36B 0.9800 .
C36 H36C 0.9800 .
C37 C42 1.397(5) .
C37 C38 1.417(5) .
C38 C39 1.379(5) .
C38 H38 0.9500 .
C39 C40 1.402(6) .
C40 C41 1.378(5) .
C41 C42 1.420(5) .
C41 H41 0.9500 .
C43 H43A 0.9800 .
C43 H43B 0.9800 .
C43 H43C 0.9800 .
C44 H44A 0.9800 .
C44 H44B 0.9800 .
C44 H44C 0.9800 .
C45 C50 1.377(5) .
C45 C46 1.397(5) .
C46 C47 1.386(6) .
C46 H46 0.9500 .
C47 O303 1.320(13) .
C47 C48 1.389(6) .
C47 O3 1.434(8) .
C48 C49 1.383(6) .
C49 C50 1.399(6) .
C49 H49 0.9500 .
C50 H50 0.9500 .
C51 O3 1.422(5) .
C51 H51A 0.9800 .
C51 H51B 0.9800 .
C51 H51C 0.9800 .
C52 H52A 0.9800 .
C52 H52B 0.9800 .
C52 H52C 0.9800 .
C53 C54 1.397(5) .
C53 C58 1.404(5) .
C54 C55 1.391(5) .
C54 H54 0.9500 .
C55 C56 1.405(6) .
C56 C57 1.370(5) .
C57 C58 1.418(5) .
C57 H57 0.9500 .
C59 H59A 0.9800 .
C59 H59B 0.9800 .
C59 H59C 0.9800 .
C60 H60A 0.9800 .
C60 H60B 0.9800 .
C60 H60C 0.9800 .
C61 C66 1.383(5) .
C61 C62 1.401(5) .
C62 C63 1.394(6) .
C62 H62 0.9500 .
C63 C64 1.402(6) .
C64 C65 1.382(5) .
C65 C66 1.396(5) .
C65 H65 0.9500 .
C66 H66 0.9500 .
C67 H67A 0.9800 .
C67 H67B 0.9800 .
C67 H67C 0.9800 .
C68 H68A 0.9800 .
C68 H68B 0.9800 .
C68 H68C 0.9800 .
C101 C102 1.395(7) .
C101 C106 1.422(6) .
C101 C107 1.521(7) .
C102 C103 1.396(7) .
C102 H102 0.9500 .
C103 C104 1.404(6) .
C103 C134 1.487(7) .
C104 C105 1.384(8) .
C104 H104 0.9500 .
C105 C106 1.383(7) .
C105 H105 0.9500 .
C106 C137 1.484(7) .
C107 C110 1.514(7) .
C107 C108 1.535(6) .
C107 H107 1.0000 .
C108 C109 1.432(8) .
C108 H10X 0.9900 .
C108 H10Y 0.9900 .
C109 H10A 0.9800 .
C109 H10B 0.9800 .
C109 H10C 0.9800 .
C110 C115 1.403(7) .
C110 C111 1.404(6) .
C111 C112 1.396(8) .
C111 H111 0.9500 .
C112 C113 1.424(9) .
C112 C116 1.532(6) .
C113 C114 1.366(7) .
C113 C245 1.477(5) .
C113 C145 1.508(5) .
C114 C115 1.405(7) .
C114 H114 0.9500 .
C115 C142 1.483(6) .
C116 C117 1.522(5) .
C116 C124 1.542(6) .
C116 C217 1.544(5) .
C116 H116 1.0000 .
C117 C118 1.539(5) .
C117 H11G 0.9900 .
C117 H11E 0.9900 .
C118 H11A 0.9800 .
C118 H11B 0.9800 .
C118 H11C 0.9800 .
C119 C124 1.367(8) .
C119 C120 1.411(5) .
C119 H119 0.9500 .
C120 C121 1.416(5) .
C120 C125 1.500(6) .
C121 C122 1.391(6) .
C121 C158 1.478(5) .
C122 C123 1.398(5) .
C122 H122 0.9500 .
C123 C124 1.391(8) .
C123 H123 0.9500 .
C125 C128 1.522(5) .
C125 C126 1.540(6) .
C125 H125 1.0000 .
C126 C127 1.502(9) .
C126 H12V 0.9900 .
C126 H12W 0.9900 .
C127 Cl18 2.211(14) 1_455
C127 H12A 0.9800 .
C127 H12B 0.9800 .
C127 H12C 0.9800 .
C128 C129 1.394(5) .
C128 C133 1.413(5) .
C129 C130 1.399(5) .
C129 H129 0.9500 .
C130 C131 1.398(6) .
C130 C134 1.542(5) .
C131 C132 1.412(5) .
C131 C161 1.487(5) .
C132 C133 1.388(5) .
C132 H132 0.9500 .
C133 C153 1.486(4) .
C134 C135 1.540(6) .
C134 H134 1.0000 .
C135 C136 1.513(9) .
C135 H13X 0.9900 .
C135 H13Y 0.9900 .
C136 H13A 0.9800 .
C136 H13B 0.9800 .
C136 H13C 0.9800 .
C137 C142 1.379(8) .
C137 C138 1.416(6) .
C138 C139 1.370(9) .
C138 H138 0.9500 .
C139 C140 1.387(10) .
C140 C141 1.372(7) .
C141 C142 1.400(8) .
C141 H141 0.9500 .
C143 H14A 0.9800 .
C143 H14B 0.9800 .
C143 H14C 0.9800 .
C143 H14I 0.9800 .
C143 H14H 0.9800 .
C143 H14G 0.9800 .
C144 H14D 0.9800 .
C144 H14E 0.9800 .
C144 H14F 0.9800 .
O103 C147 1.358(11) .
O103 C152 1.445(11) .
O104 C151 1.315(12) .
O104 C148 1.379(11) .
C145 C146 1.403(10) .
C145 C150 1.425(10) .
C146 C147 1.374(11) .
C146 H146 0.9500 .
C147 C148 1.399(10) .
C148 C149 1.380(13) .
C149 C150 1.394(14) .
C149 H149 0.9500 .
C150 H150 0.9500 .
C151 H15G 0.9800 .
C151 H15H 0.9800 .
C151 H15I 0.9800 .
C152 H15D 0.9800 .
C152 H15E 0.9800 .
C152 H15F 0.9800 .
C153 C154 1.404(5) .
C153 C158 1.408(5) .
C154 C155 1.371(5) .
C154 H154 0.9500 .
C155 C156 1.416(5) .
C156 C157 1.379(5) .
C157 C158 1.416(4) .
C157 H157 0.9500 .
C159 H15A 0.9800 .
C159 H15B 0.9800 .
C159 H15C 0.9800 .
C160 H16A 0.9800 .
C160 H16B 0.9800 .
C160 H16C 0.9800 .
C161 C166 1.387(5) .
C161 C162 1.392(6) .
C162 C163 1.387(5) .
C162 H162 0.9500 .
C163 C164 1.412(6) .
C164 C165 1.367(6) .
C165 C166 1.398(5) .
C165 H165 0.9500 .
C166 H166 0.9500 .
C167 H16D 0.9800 .
C167 H16E 0.9800 .
C167 H16F 0.9800 .
C168 H16G 0.9800 .
C168 H16H 0.9800 .
C168 H16I 0.9800 .
C201 H201 1.0000 .
C202 H202 1.0000 .
C203 H203 1.0000 .
O203 C247 1.332(14) .
O203 C252 1.463(14) .
O204 C251 1.290(15) .
O204 C248 1.399(11) .
C245 C250 1.338(12) .
C245 C246 1.352(13) .
C246 C247 1.362(13) .
C246 H246 0.9500 .
C247 C248 1.369(13) .
C248 C249 1.388(13) .
C249 C250 1.394(14) .
C249 H249 0.9500 .
C250 H250 0.9500 .
C251 H25A 0.9800 .
C251 H25B 0.9800 .
C251 H25C 0.9800 .
C252 H25D 0.9800 .
C252 H25E 0.9800 .
C252 H25F 0.9800 .
C217 C218 1.557(14) .
C217 H21H 0.9900 .
C217 H21F 0.9900 .
C218 H21A 0.9800 .
C218 H21B 0.9800 .
C218 H21C 0.9800 .
C351 O303 1.417(5) .
C351 H35A 0.9800 .
C351 H35B 0.9800 .
C351 H35C 0.9800 .
Cl18 C403 1.770(5) .
Cl18 C127 2.211(14) 1_655
C367 H36D 0.9800 .
C367 H36E 0.9800 .
C367 H36F 0.9800 .
C344 H34A 0.9800 .
C344 H34B 0.9800 .
C344 H34C 0.9800 .
Cl19 C403 1.768(5) .
Cl17 C403 1.770(5) .
C403 H403 1.0000 .

loop_
_geom_torsion_atom_site_label_1
_geom_torsion_atom_site_label_2
_geom_torsion_atom_site_label_3
_geom_torsion_atom_site_label_4
_geom_torsion
_geom_torsion_site_symmetry_1
_geom_torsion_site_symmetry_4
C6 C1 C2 C3 -1.7(5) . .
C7 C1 C2 C3 176.2(3) . .
C1 C2 C3 C4 -0.5(5) . .
C1 C2 C3 C34 -179.5(3) . .
C2 C3 C4 C5 1.8(5) . .
C34 C3 C4 C5 -179.1(3) . .
C3 C4 C5 C6 -0.9(5) . .
C4 C5 C6 C1 -1.4(5) . .
C4 C5 C6 C37 178.0(3) . .
C2 C1 C6 C5 2.6(5) . .
C7 C1 C6 C5 -175.3(3) . .
C2 C1 C6 C37 -176.8(3) . .
C7 C1 C6 C37 5.3(5) . .
C2 C1 C7 C10 -108.8(4) . .
C6 C1 C7 C10 69.0(4) . .
C2 C1 C7 C8 19.7(5) . .
C6 C1 C7 C8 -162.4(3) . .
C10 C7 C8 C9 -168.4(4) . .
C1 C7 C8 C9 67.1(5) . .
C1 C7 C10 C11 104.9(4) . .
C8 C7 C10 C11 -24.8(5) . .
C1 C7 C10 C15 -70.5(4) . .
C8 C7 C10 C15 159.9(3) . .
C15 C10 C11 C12 1.9(5) . .
C7 C10 C11 C12 -173.5(3) . .
C10 C11 C12 C13 -2.2(5) . .
C10 C11 C12 C16 174.1(3) . .
C11 C12 C13 C14 0.4(5) . .
C16 C12 C13 C14 -175.9(3) . .
C11 C12 C13 C45 178.7(3) . .
C16 C12 C13 C45 2.4(5) . .
C12 C13 C14 C15 1.8(5) . .
C45 C13 C14 C15 -176.6(3) . .
C13 C14 C15 C10 -2.2(5) . .
C13 C14 C15 C42 177.0(3) . .
C11 C10 C15 C14 0.4(5) . .
C7 C10 C15 C14 175.9(3) . .
C11 C10 C15 C42 -178.8(3) . .
C7 C10 C15 C42 -3.3(5) . .
C11 C12 C16 C19 -70.8(4) . .
C13 C12 C16 C19 105.4(4) . .
C11 C12 C16 C17 57.4(4) . .
C13 C12 C16 C17 -126.5(3) . .
C12 C16 C17 C18 173.2(3) . .
C19 C16 C17 C18 -59.3(4) . .
C12 C16 C19 C24 -108.1(3) . .
C17 C16 C19 C24 123.2(3) . .
C12 C16 C19 C20 72.8(4) . .
C17 C16 C19 C20 -55.9(4) . .
C24 C19 C20 C21 1.4(5) . .
C16 C19 C20 C21 -179.5(3) . .
C19 C20 C21 C22 -0.8(5) . .
C19 C20 C21 C25 178.3(3) . .
C20 C21 C22 C23 -0.1(4) . .
C25 C21 C22 C23 -179.2(3) . .
C20 C21 C22 C53 -179.6(3) . .
C25 C21 C22 C53 1.3(4) . .
C21 C22 C23 C24 0.3(5) . .
C53 C22 C23 C24 179.8(3) . .
C22 C23 C24 C19 0.3(5) . .
C20 C19 C24 C23 -1.1(5) . .
C16 C19 C24 C23 179.7(3) . .
C20 C21 C25 C28 -106.2(3) . .
C22 C21 C25 C28 72.8(3) . .
C20 C21 C25 C26 21.9(4) . .
C22 C21 C25 C26 -159.0(3) . .
C21 C25 C26 C27 165.6(3) . .
C28 C25 C26 C27 -71.3(4) . .
C21 C25 C28 C29 104.9(3) . .
C26 C25 C28 C29 -22.9(4) . .
C21 C25 C28 C33 -71.1(4) . .
C26 C25 C28 C33 161.1(3) . .
C33 C28 C29 C30 0.5(5) . .
C25 C28 C29 C30 -175.4(3) . .
C28 C29 C30 C31 -2.8(5) . .
C28 C29 C30 C34 173.9(3) . .
C29 C30 C31 C32 3.3(5) . .
C34 C30 C31 C32 -173.4(3) . .
C29 C30 C31 C61 178.8(3) . .
C34 C30 C31 C61 2.1(5) . .
C30 C31 C32 C33 -1.7(5) . .
C61 C31 C32 C33 -177.4(3) . .
C29 C28 C33 C32 1.2(5) . .
C25 C28 C33 C32 177.3(3) . .
C29 C28 C33 C58 -179.5(3) . .
C25 C28 C33 C58 -3.4(5) . .
C31 C32 C33 C28 -0.6(5) . .
C31 C32 C33 C58 -179.9(3) . .
C29 C30 C34 C3 -71.5(4) . .
C31 C30 C34 C3 105.1(4) . .
C29 C30 C34 C35 55.0(4) . .
C31 C30 C34 C35 -128.3(4) . .
C4 C3 C34 C30 -102.4(4) . .
C2 C3 C34 C30 76.7(4) . .
C4 C3 C34 C35 130.9(4) . .
C2 C3 C34 C35 -50.1(5) . .
C30 C34 C35 C36 170.6(4) . .
C3 C34 C35 C36 -64.1(5) . .
C5 C6 C37 C42 133.3(4) . .
C1 C6 C37 C42 -47.3(5) . .
C5 C6 C37 C38 -43.9(5) . .
C1 C6 C37 C38 135.5(3) . .
C42 C37 C38 C39 1.4(5) . .
C6 C37 C38 C39 178.7(3) . .
C43 O1 C39 C38 2.2(6) . .
C43 O1 C39 C40 -175.8(4) . .
C37 C38 C39 O1 -179.7(3) . .
C37 C38 C39 C40 -1.8(6) . .
C44 O2 C40 C41 -5.3(6) . .
C44 O2 C40 C39 174.6(4) . .
O1 C39 C40 O2 -0.6(5) . .
C38 C39 C40 O2 -178.6(3) . .
O1 C39 C40 C41 179.3(3) . .
C38 C39 C40 C41 1.3(6) . .
O2 C40 C41 C42 179.6(4) . .
C39 C40 C41 C42 -0.3(6) . .
C38 C37 C42 C41 -0.4(5) . .
C6 C37 C42 C41 -177.5(3) . .
C38 C37 C42 C15 176.1(3) . .
C6 C37 C42 C15 -0.9(5) . .
C40 C41 C42 C37 -0.1(5) . .
C40 C41 C42 C15 -176.8(3) . .
C14 C15 C42 C37 -131.2(4) . .
C10 C15 C42 C37 47.9(5) . .
C14 C15 C42 C41 45.3(5) . .
C10 C15 C42 C41 -135.5(4) . .
C14 C13 C45 C50 61.5(4) . .
C12 C13 C45 C50 -116.8(4) . .
C14 C13 C45 C46 -117.6(4) . .
C12 C13 C45 C46 64.1(5) . .
C50 C45 C46 C47 -0.9(5) . .
C13 C45 C46 C47 178.2(3) . .
C45 C46 C47 O303 -174.5(9) . .
C45 C46 C47 C48 -0.9(5) . .
C45 C46 C47 O3 175.4(4) . .
C52 O4 C48 C49 -12.0(5) . .
C52 O4 C48 C47 168.4(4) . .
O303 C47 C48 O4 -3.4(7) . .
C46 C47 C48 O4 -178.7(3) . .
O3 C47 C48 O4 5.5(7) . .
O303 C47 C48 C49 176.9(7) . .
C46 C47 C48 C49 1.7(6) . .
O3 C47 C48 C49 -174.2(5) . .
O4 C48 C49 C50 179.7(3) . .
C47 C48 C49 C50 -0.7(6) . .
C46 C45 C50 C49 1.9(5) . .
C13 C45 C50 C49 -177.2(3) . .
C48 C49 C50 C45 -1.1(6) . .
C23 C22 C53 C54 -44.3(4) . .
C21 C22 C53 C54 135.2(3) . .
C23 C22 C53 C58 132.8(3) . .
C21 C22 C53 C58 -47.7(4) . .
C58 C53 C54 C55 -0.4(5) . .
C22 C53 C54 C55 176.8(3) . .
C60 O6 C55 C54 6.8(5) . .
C60 O6 C55 C56 -176.0(4) . .
C53 C54 C55 O6 177.1(3) . .
C53 C54 C55 C56 0.0(5) . .
C59 O5 C56 C57 -138.2(4) . .
C59 O5 C56 C55 46.3(6) . .
O6 C55 C56 C57 -177.9(3) . .
C54 C55 C56 C57 -0.6(5) . .
O6 C55 C56 O5 -2.6(6) . .
C54 C55 C56 O5 174.8(3) . .
O5 C56 C57 C58 -174.1(3) . .
C55 C56 C57 C58 1.7(6) . .
C54 C53 C58 C57 1.4(5) . .
C22 C53 C58 C57 -175.7(3) . .
C54 C53 C58 C33 -180.0(3) . .
C22 C53 C58 C33 3.0(5) . .
C56 C57 C58 C53 -2.0(5) . .
C56 C57 C58 C33 179.2(3) . .
C28 C33 C58 C53 44.9(5) . .
C32 C33 C58 C53 -135.8(3) . .
C28 C33 C58 C57 -136.4(3) . .
C32 C33 C58 C57 42.9(5) . .
C32 C31 C61 C66 58.0(5) . .
C30 C31 C61 C66 -117.5(4) . .
C32 C31 C61 C62 -122.2(4) . .
C30 C31 C61 C62 62.3(5) . .
C66 C61 C62 C63 0.9(6) . .
C31 C61 C62 C63 -178.9(4) . .
C68 O8 C63 C62 -3.6(7) . .
C68 O8 C63 C64 177.0(5) . .
C61 C62 C63 O8 179.4(4) . .
C61 C62 C63 C64 -1.2(6) . .
C67 O7 C64 C65 0.2(6) . .
C67 O7 C64 C63 -178.7(4) . .
O8 C63 C64 O7 -0.1(6) . .
C62 C63 C64 O7 -179.5(4) . .
O8 C63 C64 C65 -179.0(4) . .
C62 C63 C64 C65 1.5(6) . .
O7 C64 C65 C66 179.6(4) . .
C63 C64 C65 C66 -1.5(6) . .
C62 C61 C66 C65 -0.9(6) . .
C31 C61 C66 C65 178.9(3) . .
C64 C65 C66 C61 1.2(6) . .
C106 C101 C102 C103 -1.1(6) . .
C107 C101 C102 C103 -176.2(4) . .
C101 C102 C103 C104 -1.1(5) . .
C101 C102 C103 C134 176.7(3) . .
C102 C103 C104 C105 2.0(5) . .
C134 C103 C104 C105 -176.0(4) . .
C103 C104 C105 C106 -0.5(6) . .
C104 C105 C106 C101 -1.8(6) . .
C104 C105 C106 C137 176.9(4) . .
C102 C101 C106 C105 2.6(5) . .
C107 C101 C106 C105 177.9(4) . .
C102 C101 C106 C137 -176.1(3) . .
C107 C101 C106 C137 -0.8(5) . .
C102 C101 C107 C110 103.3(4) . .
C106 C101 C107 C110 -71.9(4) . .
C102 C101 C107 C108 -23.9(6) . .
C106 C101 C107 C108 161.0(4) . .
C110 C107 C108 C109 168.7(5) . .
C101 C107 C108 C109 -68.5(6) . .
C101 C107 C110 C115 71.1(5) . .
C108 C107 C110 C115 -160.3(4) . .
C101 C107 C110 C111 -106.5(4) . .
C108 C107 C110 C111 22.1(6) . .
C115 C110 C111 C112 0.1(6) . .
C107 C110 C111 C112 177.7(4) . .
C110 C111 C112 C113 -0.8(6) . .
C110 C111 C112 C116 -177.3(4) . .
C111 C112 C113 C114 1.6(6) . .
C116 C112 C113 C114 178.0(4) . .
C111 C112 C113 C245 177.5(6) . .
C116 C112 C113 C245 -6.1(8) . .
C111 C112 C113 C145 -172.0(6) . .
C116 C112 C113 C145 4.4(8) . .
C112 C113 C114 C115 -1.9(7) . .
C245 C113 C114 C115 -177.1(7) . .
C145 C113 C114 C115 172.9(5) . .
C111 C110 C115 C114 -0.3(6) . .
C107 C110 C115 C114 -178.0(4) . .
C111 C110 C115 C142 179.8(4) . .
C107 C110 C115 C142 2.1(7) . .
C113 C114 C115 C110 1.3(7) . .
C113 C114 C115 C142 -178.8(4) . .
C111 C112 C116 C117 -55.0(7) . .
C113 C112 C116 C117 128.6(6) . .
C111 C112 C116 C124 79.3(6) . .
C113 C112 C116 C124 -97.1(6) . .
C111 C112 C116 C217 -37.6(7) . .
C113 C112 C116 C217 146.0(7) . .
C112 C116 C117 C118 -53.5(9) . .
C124 C116 C117 C118 175.7(7) . .
C124 C119 C120 C121 0.2(6) . .
C124 C119 C120 C125 -177.5(4) . .
C119 C120 C121 C122 0.3(5) . .
C125 C120 C121 C122 178.0(3) . .
C119 C120 C121 C158 -178.0(3) . .
C125 C120 C121 C158 -0.3(5) . .
C120 C121 C122 C123 0.1(6) . .
C158 C121 C122 C123 178.4(4) . .
C121 C122 C123 C124 -0.9(7) . .
C120 C119 C124 C123 -1.0(6) . .
C120 C119 C124 C116 175.8(4) . .
C122 C123 C124 C119 1.3(7) . .
C122 C123 C124 C116 -175.6(4) . .
C117 C116 C124 C119 55.5(7) . .
C112 C116 C124 C119 -78.7(6) . .
C217 C116 C124 C119 39.8(8) . .
C117 C116 C124 C123 -127.7(6) . .
C112 C116 C124 C123 98.1(6) . .
C217 C116 C124 C123 -143.4(7) . .
C119 C120 C125 C128 106.1(4) . .
C121 C120 C125 C128 -71.5(4) . .
C119 C120 C125 C126 -21.4(5) . .
C121 C120 C125 C126 161.0(3) . .
C120 C125 C126 C127 -173.2(4) . .
C128 C125 C126 C127 63.8(5) . .
C125 C126 C127 Cl18 -149.0(13) . 1_455
C120 C125 C128 C129 -105.3(4) . .
C126 C125 C128 C129 22.0(6) . .
C120 C125 C128 C133 70.9(4) . .
C126 C125 C128 C133 -161.9(4) . .
C133 C128 C129 C130 -0.2(6) . .
C125 C128 C129 C130 175.9(4) . .
C128 C129 C130 C131 1.0(7) . .
C128 C129 C130 C134 -175.4(4) . .
C129 C130 C131 C132 -0.9(6) . .
C134 C130 C131 C132 175.3(4) . .
C129 C130 C131 C161 -177.0(4) . .
C134 C130 C131 C161 -0.7(6) . .
C130 C131 C132 C133 0.2(6) . .
C161 C131 C132 C133 176.4(3) . .
C131 C132 C133 C128 0.6(5) . .
C131 C132 C133 C153 -177.6(3) . .
C129 C128 C133 C132 -0.6(5) . .
C125 C128 C133 C132 -176.8(3) . .
C129 C128 C133 C153 177.5(3) . .
C125 C128 C133 C153 1.3(5) . .
C102 C103 C134 C135 47.5(5) . .
C104 C103 C134 C135 -134.7(4) . .
C102 C103 C134 C130 -78.7(4) . .
C104 C103 C134 C130 99.1(4) . .
C131 C130 C134 C103 -98.9(5) . .
C129 C130 C134 C103 77.4(5) . .
C131 C130 C134 C135 133.7(4) . .
C129 C130 C134 C135 -50.1(6) . .
C103 C134 C135 C136 172.3(4) . .
C130 C134 C135 C136 -61.5(5) . .
C105 C106 C137 C142 -133.6(4) . .
C101 C106 C137 C142 45.1(5) . .
C105 C106 C137 C138 40.6(5) . .
C101 C106 C137 C138 -140.7(4) . .
C142 C137 C138 C139 -0.8(6) . .
C106 C137 C138 C139 -175.4(4) . .
C143 O101 C139 C138 9.3(7) . .
C143 O101 C139 C140 -170.5(5) . .
C137 C138 C139 O101 -178.6(4) . .
C137 C138 C139 C140 1.2(7) . .
O101 C139 C140 C141 178.5(4) . .
C138 C139 C140 C141 -1.3(7) . .
O101 C139 C140 O102 -2.7(7) . .
C138 C139 C140 O102 177.5(4) . .
C144 O102 C140 C141 -121.3(7) . .
C344 O102 C140 C141 -19.6(10) . .
C144 O102 C140 C139 59.8(8) . .
C344 O102 C140 C139 161.5(9) . .
C139 C140 C141 C142 1.1(7) . .
O102 C140 C141 C142 -177.8(4) . .
C138 C137 C142 C141 0.5(6) . .
C106 C137 C142 C141 174.8(4) . .
C138 C137 C142 C115 -175.1(4) . .
C106 C137 C142 C115 -0.8(6) . .
C140 C141 C142 C137 -0.7(7) . .
C140 C141 C142 C115 175.2(4) . .
C110 C115 C142 C137 -45.3(6) . .
C114 C115 C142 C137 134.8(5) . .
C110 C115 C142 C141 139.0(5) . .
C114 C115 C142 C141 -40.9(6) . .
C114 C113 C145 C146 -81.7(8) . .
C112 C113 C145 C146 92.2(8) . .
C114 C113 C145 C150 94.8(10) . .
C112 C113 C145 C150 -91.2(11) . .
C150 C145 C146 C147 1.1(11) . .
C113 C145 C146 C147 178.1(8) . .
C152 O103 C147 C146 0.9(12) . .
C152 O103 C147 C148 -176.1(8) . .
C145 C146 C147 O103 -179.8(8) . .
C145 C146 C147 C148 -3.2(12) . .
C151 O104 C148 C149 -17.4(18) . .
C151 O104 C148 C147 165.0(10) . .
O103 C147 C148 O104 -0.3(13) . .
C146 C147 C148 O104 -177.4(9) . .
O103 C147 C148 C149 -178.2(10) . .
C146 C147 C148 C149 4.7(15) . .
O104 C148 C149 C150 177.7(12) . .
C147 C148 C149 C150 -5(2) . .
C148 C149 C150 C145 3(2) . .
C146 C145 C150 C149 -1.0(16) . .
C113 C145 C150 C149 -177.9(12) . .
C132 C133 C153 C154 -39.6(5) . .
C128 C133 C153 C154 142.4(4) . .
C132 C133 C153 C158 134.0(4) . .
C128 C133 C153 C158 -44.1(5) . .
C158 C153 C154 C155 -0.5(5) . .
C133 C153 C154 C155 173.4(3) . .
C153 C154 C155 O106 175.9(3) . .
C153 C154 C155 C156 -0.1(5) . .
C160 O106 C155 C154 93.8(5) . .
C160 O106 C155 C156 -90.4(4) . .
C159 O105 C156 C157 1.7(5) . .
C159 O105 C156 C155 -177.7(3) . .
C154 C155 C156 O105 -179.8(3) . .
O106 C155 C156 O105 4.4(5) . .
C154 C155 C156 C157 0.7(5) . .
O106 C155 C156 C157 -175.1(3) . .
O105 C156 C157 C158 179.7(3) . .
C155 C156 C157 C158 -0.8(5) . .
C154 C153 C158 C157 0.4(5) . .
C133 C153 C158 C157 -173.1(3) . .
C154 C153 C158 C121 173.7(3) . .
C133 C153 C158 C121 0.2(5) . .
C156 C157 C158 C153 0.2(5) . .
C156 C157 C158 C121 -173.4(3) . .
C122 C121 C158 C153 -134.7(4) . .
C120 C121 C158 C153 43.6(5) . .
C122 C121 C158 C157 38.7(5) . .
C120 C121 C158 C157 -143.0(3) . .
C130 C131 C161 C166 -65.2(6) . .
C132 C131 C161 C166 118.7(4) . .
C130 C131 C161 C162 114.4(4) . .
C132 C131 C161 C162 -61.7(5) . .
C166 C161 C162 C163 3.6(6) . .
C131 C161 C162 C163 -176.0(4) . .
C167 O107 C163 C162 18.7(8) . .
C367 O107 C163 C162 -22.8(9) . .
C167 O107 C163 C164 -163.1(5) . .
C367 O107 C163 C164 155.5(7) . .
C161 C162 C163 O107 178.8(4) . .
C161 C162 C163 C164 0.6(7) . .
C168 O108 C164 C165 1.4(6) . .
C168 O108 C164 C163 -178.9(4) . .
O107 C163 C164 C165 177.3(4) . .
C162 C163 C164 C165 -4.4(7) . .
O107 C163 C164 O108 -2.5(6) . .
C162 C163 C164 O108 175.9(4) . .
O108 C164 C165 C166 -176.4(4) . .
C163 C164 C165 C166 3.9(6) . .
C162 C161 C166 C165 -4.1(6) . .
C131 C161 C166 C165 175.5(4) . .
C164 C165 C166 C161 0.3(6) . .
C114 C113 C245 C250 99.4(14) . .
C112 C113 C245 C250 -75.9(15) . .
C114 C113 C245 C246 -70.3(11) . .
C112 C113 C245 C246 114.3(9) . .
C250 C245 C246 C247 1.0(16) . .
C113 C245 C246 C247 170.2(13) . .
C252 O203 C247 C246 1(2) . .
C252 O203 C247 C248 179.9(12) . .
C245 C246 C247 O203 179.0(14) . .
C245 C246 C247 C248 -0.1(14) . .
O203 C247 C248 C249 179.1(12) . .
C246 C247 C248 C249 -1.7(16) . .
O203 C247 C248 O204 -2.9(17) . .
C246 C247 C248 O204 176.3(10) . .
C251 O204 C248 C247 80.5(14) . .
C251 O204 C248 C249 -101.6(14) . .
C247 C248 C249 C250 2.8(16) . .
O204 C248 C249 C250 -175.2(9) . .
C246 C245 C250 C249 0.0(18) . .
C113 C245 C250 C249 -167.9(11) . .
C248 C249 C250 C245 -1.9(16) . .
C112 C116 C217 C218 -62.0(12) . .
C124 C116 C217 C218 -179.9(10) . .
C46 C47 O303 C351 4.4(15) . .
C48 C47 O303 C351 -169.8(9) . .
C46 C47 O3 C51 -17.2(9) . .
C48 C47 O3 C51 158.8(6) . .
C127 Cl18 C403 Cl19 -65.2(9) 1_655 .
C127 Cl18 C403 Cl17 54.4(9) 1_655 .
